data_4334969
loop_
_publ_author_name
'Masaaki Towatari'
'Koshiro Nishi'
'Takeshi Fujinami'
'Naohide Matsumoto'
'Yukinari Sunatsuki'
'Masaaki Kojima'
'Naotaka Mochida'
'Takayuki Ishida'
'Nazzareno Re'
'Jerzy Mrozinski'

_publ_contact_author_email naohide@aster.sci.kumamoto-u.ac.jp
_publ_contact_author_fax +81-96-342-3390
_publ_contact_author_name 'Naohide Matsumoto'
_publ_contact_author_phone +81-96-342-3390
_publ_section_title
;
 Syntheses, Structures, and Magnetic Properties of Acetato- and
 Diphenolato-Bridged 3d-4f Binuclear Complexes
 [M(3-MeOsaltn)(MeOH)x(ac)Ln(hfac)2] (M = ZnII, CuII, NiII, CoII; Ln =
 LaIII, GdIII, TbIII, DyIII; 3-MeOsaltn
 =N,N'-Bis(3-methoxy-2-oxybenzylidene)-1,3-propanediaminato; ac = Acetato;
 hfac = Hexafluoroacetylacetonato;x= 0 or 1)
;
_journal_name_full 'Inorganic Chemistry'
_journal_page_first 6160
_journal_page_last 6178
_journal_paper_doi 10.1021/ic400594u
_journal_volume 52
_journal_year 2013
_chemical_formula_moiety 'C33 H33 Co Dy F12 N2 O12'
_chemical_formula_sum 'C33 H33 Co Dy F12 N2 O12'
_chemical_formula_weight 1099.04
_space_group_IT_number 14
_symmetry_cell_setting monoclinic
_symmetry_Int_Tables_number 14
_symmetry_space_group_name_Hall '-P 2ybc'
_symmetry_space_group_name_H-M 'P 1 21/c 1'
_atom_sites_solution_hydrogens geom
_atom_sites_solution_primary direct
_atom_sites_solution_secondary difmap
_cell_angle_alpha 90.0000
_cell_angle_beta 109.8090(7)
_cell_angle_gamma 90.0000
_cell_formula_units_Z 4
_cell_length_a 17.1863(4)
_cell_length_b 12.7375(3)
_cell_length_c 19.6001(6)
_cell_measurement_reflns_used 33022
_cell_measurement_temperature 150
_cell_measurement_theta_max 27.45
_cell_measurement_theta_min 3.08
_cell_volume 4036.78(18)
_computing_cell_refinement 'RAPID AUTO'
_computing_data_collection 'RAPID AUTO (Rigaku, ????)'
_computing_data_reduction 'RAPID AUTO'
_computing_molecular_graphics 'CrystalStructure 4.0'
_computing_publication_material 'CrystalStructure 4.0 (Rigaku, 2010)'
_computing_structure_refinement 'CRYSTALS (Carruthers, et al., 1999)'
_computing_structure_solution 'SIR92 (Altomare, et al., 1994)'
_diffrn_ambient_temperature 150
_diffrn_detector_area_resol_mean 10.000
_diffrn_measured_fraction_theta_full 0.997
_diffrn_measured_fraction_theta_max 0.997
_diffrn_measurement_device_type 'Rigaku R-AXIS RAPID'
_diffrn_measurement_method \w
_diffrn_radiation_type 'Mo K\a'
_diffrn_radiation_wavelength 0.71075
_diffrn_reflns_av_R_equivalents 0.0622
_diffrn_reflns_limit_h_max 22
_diffrn_reflns_limit_h_min -22
_diffrn_reflns_limit_k_max 16
_diffrn_reflns_limit_k_min -16
_diffrn_reflns_limit_l_max 25
_diffrn_reflns_limit_l_min -25
_diffrn_reflns_number 36534
_diffrn_reflns_theta_full 27.45
_diffrn_reflns_theta_max 27.45
_diffrn_standards_number 0
_exptl_absorpt_coefficient_mu 2.367
_exptl_absorpt_correction_T_max 0.700
_exptl_absorpt_correction_T_min 0.322
_exptl_absorpt_correction_type multi-scan
_exptl_absorpt_process_details 'ABSCOR (Rigaku, 1995)'
_exptl_crystal_colour orange
_exptl_crystal_density_diffrn 1.808
_exptl_crystal_description platelet
_exptl_crystal_F_000 2168.00
_exptl_crystal_size_max 0.872
_exptl_crystal_size_mid 0.341
_exptl_crystal_size_min 0.151
_refine_diff_density_max 2.890
_refine_diff_density_min -1.540
_refine_ls_extinction_method none
_refine_ls_goodness_of_fit_ref 1.028
_refine_ls_hydrogen_treatment constr
_refine_ls_number_parameters 575
_refine_ls_number_reflns 8520
_refine_ls_R_factor_gt 0.0464
_refine_ls_shift/su_max 0.005
_refine_ls_structure_factor_coef Fsqd
_refine_ls_weighting_details 'w = 1/[0.0050Fo^2^ + 1.0000\s(Fo^2^)]/(4Fo^2^)'
_refine_ls_weighting_scheme calc
_refine_ls_wR_factor_ref 0.1643
_reflns_number_gt 8520
_reflns_number_total 9213
_reflns_threshold_expression F^2^>2.0\s(F^2^)
_cod_data_source_file ic400594u_si_002_10.cif
_cod_data_source_block Co-Dy
_cod_database_code 4334969

loop_
_symmetry_equiv_pos_site_id
_symmetry_equiv_pos_as_xyz
1 +X,+Y,+Z
2 -X,1/2+Y,1/2-Z
3 -X,-Y,-Z
4 +X,1/2-Y,1/2+Z

loop_
_atom_site_label
_atom_site_type_symbol
_atom_site_fract_x
_atom_site_fract_y
_atom_site_fract_z
_atom_site_U_iso_or_equiv
_atom_site_adp_type
_atom_site_occupancy
_atom_site_symmetry_multiplicity
_atom_site_calc_flag
_atom_site_refinement_flags
Dy1 Dy 0.244520(10) 0.204690(10) 0.230510(10) 0.02110(8) Uani 1.0 4 d .
Co1 Co 0.43150(3) 0.32381(4) 0.28606(3) 0.01938(13) Uani 1.0 4 d .
F1 F 0.0828(6) 0.1269(8) 0.3957(6) 0.114(3) Uiso 0.7000 4 d .
F2 F 0.1489(8) 0.1321(10) 0.4355(7) 0.058(3) Uiso 0.3000 4 d .
F3 F 0.0931(7) -0.0186(9) 0.4074(6) 0.046(3) Uiso 0.3000 4 d .
F4 F 0.0798(6) -0.1789(7) 0.1689(5) 0.068(2) Uiso 0.5000 4 d .
F5 F 0.2048(6) -0.2294(7) 0.2368(5) 0.074(2) Uiso 0.5000 4 d .
F6 F 0.1855(5) -0.1530(6) 0.1288(5) 0.0489(18) Uiso 0.5000 4 d .
F7 F -0.0828(2) 0.2584(4) 0.0287(3) 0.0747(12) Uani 1.0 4 d .
F8 F -0.0331(2) 0.1097(3) 0.0719(3) 0.0731(11) Uani 1.0 4 d .
F9 F -0.0701(3) 0.2185(4) 0.1365(3) 0.0755(14) Uani 1.0 4 d .
F10 F 0.0839(2) 0.5594(3) 0.0555(2) 0.0663(10) Uani 1.0 4 d .
F11 F 0.1604(4) 0.5758(3) 0.1663(3) 0.0839(15) Uani 1.0 4 d .
F12 F 0.2139(3) 0.5423(3) 0.0859(3) 0.0740(12) Uani 1.0 4 d .
F13 F 0.0683(6) -0.1157(8) 0.1214(6) 0.083(3) Uiso 0.5000 4 d .
F14 F 0.1115(7) -0.2164(8) 0.2065(7) 0.085(3) Uiso 0.5000 4 d .
F15 F 0.1930(6) -0.1724(7) 0.1525(5) 0.057(2) Uiso 0.5000 4 d .
F16 F 0.0468(7) 0.0837(9) 0.3641(7) 0.053(3) Uiso 0.3000 4 d .
F17 F 0.1970(5) 0.0906(6) 0.4542(4) 0.0861(18) Uiso 0.7000 4 d .
F18 F 0.1291(4) -0.0444(5) 0.4190(4) 0.0700(16) Uiso 0.7000 4 d .
O1 O 0.16512(16) 0.3499(3) 0.28418(16) 0.0292(8) Uani 1.0 4 d .
O2 O 0.32236(16) 0.3318(2) 0.30786(14) 0.0207(7) Uani 1.0 4 d .
O3 O 0.36118(16) 0.2336(3) 0.20070(13) 0.0217(6) Uani 1.0 4 d .
O4 O 0.23689(16) 0.1621(3) 0.09626(14) 0.0276(7) Uani 1.0 4 d .
O5 O 0.34966(17) 0.1083(3) 0.31248(15) 0.0283(7) Uani 1.0 4 d .
O6 O 0.4696(2) 0.1932(2) 0.35361(17) 0.0268(8) Uani 1.0 4 d .
O7 O 0.37735(16) 0.4539(2) 0.20848(15) 0.0272(7) Uani 1.0 4 d .
O8 O 0.1883(2) 0.1411(3) 0.31665(18) 0.0389(9) Uani 1.0 4 d .
O9 O 0.20779(18) 0.0243(3) 0.20021(18) 0.0336(8) Uani 1.0 4 d .
O10 O 0.10388(18) 0.1977(2) 0.16047(18) 0.0297(8) Uani 1.0 4 d .
O11 O 0.21230(16) 0.3669(2) 0.15988(14) 0.0251(7) Uani 1.0 4 d .
O12 O 0.6010(3) 0.2102(3) 0.4879(3) 0.0482(12) Uani 1.0 4 d .
N1 N 0.48538(19) 0.4311(3) 0.36686(18) 0.0241(8) Uani 1.0 4 d .
N2 N 0.5282(2) 0.3191(3) 0.24607(18) 0.0240(8) Uani 1.0 4 d .
C1 C 0.0831(3) 0.3418(5) 0.2875(3) 0.0416(13) Uani 1.0 4 d .
C2 C 0.2138(3) 0.4302(4) 0.3245(2) 0.0280(10) Uani 1.0 4 d .
C3 C 0.1849(3) 0.5137(4) 0.3515(3) 0.0380(12) Uani 1.0 4 d .
C4 C 0.2404(4) 0.5902(4) 0.3927(3) 0.0452(14) Uani 1.0 4 d .
C5 C 0.3233(3) 0.5805(4) 0.4039(3) 0.0376(12) Uani 1.0 4 d .
C6 C 0.3549(3) 0.4951(3) 0.3758(2) 0.0261(10) Uani 1.0 4 d .
C7 C 0.2993(3) 0.4169(3) 0.33507(19) 0.0200(8) Uani 1.0 4 d .
C8 C 0.4441(3) 0.4917(3) 0.3923(2) 0.0271(10) Uani 1.0 4 d .
C9 C 0.5760(3) 0.4455(4) 0.3934(2) 0.0291(10) Uani 1.0 4 d .
C10 C 0.6123(3) 0.4523(4) 0.3331(3) 0.0310(10) Uani 1.0 4 d .
C11 C 0.6122(3) 0.3512(4) 0.2926(3) 0.0314(11) Uani 1.0 4 d .
C12 C 0.5191(3) 0.2944(3) 0.1808(3) 0.0246(10) Uani 1.0 4 d .
C13 C 0.4433(3) 0.2593(3) 0.12447(19) 0.0221(9) Uani 1.0 4 d .
C14 C 0.4462(3) 0.2541(3) 0.0527(3) 0.0288(10) Uani 1.0 4 d .
C15 C 0.3805(3) 0.2230(4) -0.0041(3) 0.0332(11) Uani 1.0 4 d .
C16 C 0.3060(3) 0.1917(4) 0.0077(3) 0.0307(11) Uani 1.0 4 d .
C17 C 0.3031(3) 0.1940(3) 0.0767(3) 0.0259(10) Uani 1.0 4 d .
C18 C 0.1725(3) 0.1070(5) 0.0422(3) 0.0397(12) Uani 1.0 4 d .
C19 C 0.3708(3) 0.2314(3) 0.1363(2) 0.0211(9) Uani 1.0 4 d .
C20 C 0.4225(3) 0.1159(3) 0.3526(2) 0.0262(10) Uani 1.0 4 d .
C21 C 0.4606(4) 0.0293(4) 0.4046(3) 0.0484(13) Uani 1.0 4 d .
C22 C 0.3900(3) 0.5648(3) 0.2135(3) 0.0339(11) Uani 1.0 4 d .
C23 C 0.1392(6) 0.0530(7) 0.3988(5) 0.0508(19) Uiso 0.7000 4 d .
C24 C 0.1607(3) 0.0540(4) 0.3277(3) 0.0433(13) Uani 1.0 4 d .
C25 C 0.1517(4) -0.0357(4) 0.2898(4) 0.0511(15) Uani 1.0 4 d .
C26 C 0.1721(3) -0.0426(4) 0.2267(3) 0.0415(13) Uani 1.0 4 d .
C27 C 0.1612(7) -0.1511(9) 0.1959(7) 0.041(3) Uiso 0.5000 4 d .
C28 C -0.0338(4) 0.2105(4) 0.0853(4) 0.0437(14) Uani 1.0 4 d .
C29 C 0.0541(3) 0.2556(4) 0.1158(3) 0.0318(11) Uani 1.0 4 d .
C30 C 0.0683(3) 0.3569(4) 0.0946(3) 0.0346(11) Uani 1.0 4 d .
C31 C 0.1448(3) 0.4050(4) 0.1211(3) 0.0287(10) Uani 1.0 4 d .
C32 C 0.1501(3) 0.5227(4) 0.1063(3) 0.0374(12) Uani 1.0 4 d .
C33 C 0.6729(4) 0.1538(6) 0.4956(4) 0.0631(19) Uani 1.0 4 d .
C34 C 0.1412(7) -0.1359(9) 0.1698(7) 0.041(3) Uiso 0.5000 4 d .
C35 C 0.1050(19) 0.056(3) 0.3731(16) 0.072(7) Uiso 0.3000 4 d .
H1 H 0.0583 0.2777 0.2646 0.0514 Uiso 1.0 4 calc R
H2 H 0.0853 0.3417 0.3371 0.0517 Uiso 1.0 4 calc R
H3 H 0.0505 0.4003 0.2626 0.0517 Uiso 1.0 4 calc R
H4 H 0.1285 0.5203 0.3434 0.0472 Uiso 1.0 4 calc R
H5 H 0.2208 0.6478 0.4112 0.0548 Uiso 1.0 4 calc R
H6 H 0.3599 0.6306 0.4315 0.0455 Uiso 1.0 4 calc R
H7 H 0.4742 0.5416 0.4255 0.0325 Uiso 1.0 4 calc R
H8 H 0.5874 0.5090 0.4225 0.0331 Uiso 1.0 4 calc R
H9 H 0.5994 0.3857 0.4242 0.0331 Uiso 1.0 4 calc R
H10 H 0.5800 0.5028 0.2977 0.0380 Uiso 1.0 4 calc R
H11 H 0.6691 0.4763 0.3531 0.0379 Uiso 1.0 4 calc R
H12 H 0.6343 0.2952 0.3272 0.0377 Uiso 1.0 4 calc R
H13 H 0.6456 0.3583 0.2616 0.0377 Uiso 1.0 4 calc R
H14 H 0.5662 0.2987 0.1677 0.0318 Uiso 1.0 4 calc R
H15 H 0.4949 0.2721 0.0446 0.0376 Uiso 1.0 4 calc R
H16 H 0.3826 0.2226 -0.0508 0.0414 Uiso 1.0 4 calc R
H17 H 0.2603 0.1695 -0.0308 0.0369 Uiso 1.0 4 calc R
H18 H 0.1967 0.0538 0.0210 0.0463 Uiso 1.0 4 calc R
H19 H 0.1360 0.0747 0.0638 0.0463 Uiso 1.0 4 calc R
H20 H 0.1419 0.1553 0.0053 0.0464 Uiso 1.0 4 calc R
H21 H 0.5001 -0.0084 0.3892 0.0519 Uiso 1.0 4 calc R
H22 H 0.4877 0.0579 0.4521 0.0519 Uiso 1.0 4 calc R
H23 H 0.4175 -0.0176 0.4061 0.0519 Uiso 1.0 4 calc R
H24 H 0.4456 0.5788 0.2444 0.0399 Uiso 1.0 4 calc R
H25 H 0.3815 0.5929 0.1661 0.0399 Uiso 1.0 4 calc R
H26 H 0.3519 0.5971 0.2334 0.0398 Uiso 1.0 4 calc R
H27 H 0.1301 -0.0944 0.3051 0.0644 Uiso 1.0 4 calc R
H28 H 0.0247 0.3925 0.0611 0.0390 Uiso 1.0 4 calc R
H29 H 0.6939 0.1264 0.5441 0.0752 Uiso 1.0 4 calc R
H30 H 0.6611 0.0968 0.4616 0.0753 Uiso 1.0 4 calc R
H31 H 0.7135 0.1991 0.4875 0.0753 Uiso 1.0 4 calc R
H32 H 0.3278 0.4482 0.1892 0.0321 Uiso 1.0 4 calc R
H33 H 0.5566 0.1992 0.4406 0.0565 Uiso 1.0 4 calc R

loop_
_atom_site_aniso_label
_atom_site_aniso_U_11
_atom_site_aniso_U_22
_atom_site_aniso_U_33
_atom_site_aniso_U_12
_atom_site_aniso_U_13
_atom_site_aniso_U_23
Dy1 0.02019(16) 0.02007(15) 0.02496(16) -0.00268(5) 0.01015(10) -0.00062(5)
Co1 0.0199(3) 0.0199(3) 0.0195(3) -0.00154(19) 0.0082(2) -0.00168(18)
F7 0.0413(18) 0.072(3) 0.083(3) -0.0150(18) -0.0158(18) 0.019(3)
F8 0.0484(18) 0.0389(17) 0.108(3) -0.0150(15) -0.005(2) -0.0087(19)
F9 0.0407(19) 0.103(4) 0.089(3) -0.0262(19) 0.030(2) -0.003(3)
F10 0.0498(18) 0.0445(18) 0.082(3) 0.0006(14) -0.0073(17) 0.0336(17)
F11 0.150(5) 0.0336(17) 0.067(3) -0.001(3) 0.035(3) -0.0066(17)
F12 0.0529(19) 0.061(3) 0.110(4) -0.0043(17) 0.030(2) 0.044(3)
O1 0.0249(13) 0.0348(15) 0.0337(16) -0.0020(12) 0.0174(12) -0.0039(12)
O2 0.0212(12) 0.0190(12) 0.0252(13) -0.0001(10) 0.0122(11) -0.0025(10)
O3 0.0239(13) 0.0252(12) 0.0185(13) -0.0027(11) 0.0104(10) -0.0035(11)
O4 0.0256(13) 0.0339(15) 0.0229(14) -0.0074(12) 0.0076(11) -0.0074(12)
O5 0.0306(14) 0.0239(14) 0.0297(15) -0.0011(12) 0.0091(12) 0.0039(11)
O6 0.0310(16) 0.0242(14) 0.0262(16) 0.0053(11) 0.0110(13) 0.0034(10)
O7 0.0257(13) 0.0204(13) 0.0337(15) -0.0009(11) 0.0079(12) 0.0024(11)
O8 0.0383(17) 0.0402(17) 0.0441(19) -0.0042(15) 0.0218(15) 0.0081(15)
O9 0.0283(14) 0.0262(14) 0.0464(18) -0.0048(12) 0.0126(13) -0.0017(13)
O10 0.0215(14) 0.0278(15) 0.0396(18) -0.0062(10) 0.0100(14) 0.0012(11)
O11 0.0266(13) 0.0247(14) 0.0229(13) 0.0024(11) 0.0069(11) 0.0025(11)
O12 0.042(2) 0.056(3) 0.043(3) 0.0060(16) 0.0101(18) -0.0138(16)
N1 0.0228(15) 0.0263(16) 0.0228(15) -0.0042(13) 0.0073(12) -0.0008(13)
N2 0.0223(15) 0.0248(15) 0.0265(17) -0.0029(13) 0.0105(13) -0.0012(13)
C1 0.0205(19) 0.060(4) 0.049(3) -0.000(2) 0.0178(19) -0.012(3)
C2 0.0288(19) 0.032(2) 0.0245(19) 0.0056(17) 0.0108(16) 0.0013(15)
C3 0.036(3) 0.041(3) 0.041(3) 0.007(2) 0.0181(19) -0.007(2)
C4 0.046(3) 0.042(3) 0.050(3) 0.012(3) 0.019(3) -0.018(3)
C5 0.043(3) 0.033(3) 0.038(3) -0.0057(19) 0.014(2) -0.0114(19)
C6 0.036(2) 0.0237(18) 0.0201(18) 0.0022(16) 0.0112(15) -0.0012(14)
C7 0.0237(17) 0.0192(16) 0.0187(17) 0.0035(14) 0.0092(14) 0.0010(13)
C8 0.036(2) 0.0218(17) 0.0228(18) -0.0061(16) 0.0096(16) -0.0061(14)
C9 0.0247(18) 0.032(2) 0.0256(19) -0.0101(16) 0.0027(15) -0.0065(16)
C10 0.0218(17) 0.034(2) 0.039(3) -0.0102(17) 0.0127(16) -0.0024(18)
C11 0.0200(17) 0.037(3) 0.037(3) -0.0033(17) 0.0098(16) -0.0057(18)
C12 0.027(2) 0.0203(19) 0.032(3) -0.0021(13) 0.0170(18) 0.0010(13)
C13 0.0303(18) 0.0193(16) 0.0217(18) 0.0004(15) 0.0153(15) -0.0010(14)
C14 0.041(3) 0.0236(19) 0.030(2) -0.0049(17) 0.0219(18) 0.0004(15)
C15 0.046(3) 0.033(2) 0.025(2) -0.0034(19) 0.0182(19) -0.0015(17)
C16 0.039(3) 0.030(2) 0.024(2) -0.0055(17) 0.0109(18) -0.0006(15)
C17 0.028(2) 0.0263(19) 0.025(2) 0.0019(15) 0.0112(17) -0.0005(14)
C18 0.030(2) 0.055(3) 0.031(3) -0.020(2) 0.0064(18) -0.016(2)
C19 0.0233(17) 0.0198(16) 0.0217(18) 0.0023(15) 0.0097(14) -0.0003(14)
C20 0.035(2) 0.0275(19) 0.0190(17) 0.0029(17) 0.0131(16) -0.0027(14)
C21 0.057(3) 0.029(3) 0.043(3) -0.006(3) -0.003(3) 0.008(2)
C22 0.042(3) 0.0205(19) 0.037(3) -0.0031(17) 0.0106(19) 0.0054(16)
C24 0.036(3) 0.047(3) 0.050(3) -0.006(2) 0.018(3) 0.012(3)
C25 0.047(3) 0.036(3) 0.078(4) -0.011(3) 0.031(3) 0.014(3)
C26 0.031(2) 0.028(2) 0.065(4) -0.0026(18) 0.017(3) 0.003(3)
C28 0.031(3) 0.034(3) 0.057(4) -0.0026(18) 0.003(3) 0.005(2)
C29 0.0254(19) 0.033(3) 0.037(3) -0.0032(18) 0.0106(17) -0.0050(18)
C30 0.029(2) 0.036(3) 0.032(3) 0.0043(18) 0.0011(17) 0.0080(18)
C31 0.0274(19) 0.028(2) 0.030(2) 0.0006(16) 0.0084(16) 0.0052(16)
C32 0.038(3) 0.032(3) 0.035(3) 0.0005(19) 0.0031(19) 0.0110(19)
C33 0.046(3) 0.083(5) 0.059(4) 0.012(4) 0.016(3) -0.019(4)

loop_
_atom_type_symbol
_atom_type_description
_atom_type_scat_dispersion_real
_atom_type_scat_dispersion_imag
_atom_type_scat_source
C C 0.0033 0.0016
;
International Tables for Crystallography
(1992, Vol. C, Tables 4.2.6.8 and 6.1.1.4)
;
H H 0.0000 0.0000
;
International Tables for Crystallography
(1992, Vol. C, Table 6.1.1.4)
;
O O 0.0106 0.0060
;
International Tables for Crystallography
(1992, Vol. C, Tables 4.2.6.8 and 6.1.1.4)
;
N N 0.0061 0.0033
;
International Tables for Crystallography
(1992, Vol. C, Tables 4.2.6.8 and 6.1.1.4)
;
F F 0.0171 0.0103
;
International Tables for Crystallography
(1992, Vol. C, Tables 4.2.6.8 and 6.1.1.4)
;
Co Co 0.3494 0.9721
;
International Tables for Crystallography
(1992, Vol. C, Tables 4.2.6.8 and 6.1.1.4)
;
Dy Dy -0.1892 4.4098
;
International Tables for Crystallography
(1992, Vol. C, Tables 4.2.6.8 and 6.1.1.4)
;

loop_
_geom_angle_atom_site_label_1
_geom_angle_atom_site_label_2
_geom_angle_atom_site_label_3
_geom_angle
_geom_angle_publ_flag
O1 Dy1 O2 61.52(9) yes
O1 Dy1 O3 125.84(10) yes
O1 Dy1 O4 131.56(9) yes
O1 Dy1 O5 117.92(10) yes
O1 Dy1 O8 64.80(11) yes
O1 Dy1 O9 128.54(11) yes
O1 Dy1 O10 72.46(10) yes
O1 Dy1 O11 66.17(10) yes
O2 Dy1 O3 72.17(11) yes
O2 Dy1 O4 128.24(10) yes
O2 Dy1 O5 76.99(9) yes
O2 Dy1 O8 93.31(11) yes
O2 Dy1 O9 151.35(9) yes
O2 Dy1 O10 131.65(10) yes
O2 Dy1 O11 75.45(9) yes
O3 Dy1 O4 62.22(9) yes
O3 Dy1 O5 73.70(11) yes
O3 Dy1 O8 147.34(10) yes
O3 Dy1 O9 105.58(12) yes
O3 Dy1 O10 132.26(11) yes
O3 Dy1 O11 76.74(10) yes
O4 Dy1 O5 110.14(10) yes
O4 Dy1 O8 138.43(10) yes
O4 Dy1 O9 68.76(11) yes
O4 Dy1 O10 73.49(11) yes
O4 Dy1 O11 71.62(10) yes
O5 Dy1 O8 74.58(12) yes
O5 Dy1 O9 75.10(10) yes
O5 Dy1 O10 142.39(10) yes
O5 Dy1 O11 144.42(10) yes
O8 Dy1 O9 73.20(13) yes
O8 Dy1 O10 79.30(12) yes
O8 Dy1 O11 128.88(12) yes
O9 Dy1 O10 71.71(10) yes
O9 Dy1 O11 132.69(10) yes
O10 Dy1 O11 73.12(10) yes
O2 Co1 O3 82.59(11) yes
O2 Co1 O6 91.16(13) yes
O2 Co1 O7 84.59(11) yes
O2 Co1 N1 90.65(13) yes
O2 Co1 N2 170.26(11) yes
O3 Co1 O6 92.41(11) yes
O3 Co1 O7 82.28(10) yes
O3 Co1 N1 170.42(12) yes
O3 Co1 N2 90.10(13) yes
O6 Co1 O7 173.58(11) yes
O6 Co1 N1 94.51(12) yes
O6 Co1 N2 95.60(14) yes
O7 Co1 N1 90.36(12) yes
O7 Co1 N2 88.06(13) yes
N1 Co1 N2 95.80(14) yes
F2 F1 F16 143.0(15) yes
F2 F1 C23 58.1(9) yes
F2 F1 C35 85.7(17) yes
F16 F1 C23 85.4(12) yes
F16 F1 C35 59.0(18) yes
C23 F1 C35 28.1(14) yes
F1 F2 F17 140.4(14) yes
F1 F2 C23 69.0(9) yes
F1 F2 C35 46.8(14) yes
F17 F2 C23 72.1(10) yes
F17 F2 C35 94.9(15) yes
C23 F2 C35 22.8(12) yes
F16 F3 F18 144.4(17) yes
F16 F3 C23 64.1(8) yes
F16 F3 C35 39.1(16) yes
F18 F3 C23 81.4(14) yes
F18 F3 C35 105(3) yes
C23 F3 C35 29.6(14) yes
F13 F4 F14 153.7(14) yes
F13 F4 C27 90.3(10) yes
F13 F4 C34 67.1(9) yes
F14 F4 C27 63.8(11) yes
F14 F4 C34 86.7(12) yes
C27 F4 C34 23.4(8) yes
F14 F5 F15 79.4(7) yes
F14 F5 C27 51.8(8) yes
F14 F5 C34 49.8(7) yes
F15 F5 C27 42.6(8) yes
F15 F5 C34 37.4(6) yes
C27 F5 C34 8.3(7) yes
F15 F6 C27 42.3(15) yes
F15 F6 C34 61.9(16) yes
C27 F6 C34 20.7(7) yes
F4 F13 C27 48.6(7) yes
F4 F13 C34 56.0(8) yes
C27 F13 C34 7.9(8) yes
F4 F14 F5 130.6(15) yes
F4 F14 C27 76.7(12) yes
F4 F14 C34 55.1(10) yes
F5 F14 C27 56.7(8) yes
F5 F14 C34 76.6(8) yes
C27 F14 C34 22.0(7) yes
F5 F15 F6 170.6(18) yes
F5 F15 C27 49.8(8) yes
F5 F15 C34 75.2(9) yes
F6 F15 C27 121.1(18) yes
F6 F15 C34 95.4(17) yes
C27 F15 C34 26.9(9) yes
F1 F16 F3 91.7(11) yes
F1 F16 C23 59.3(10) yes
F1 F16 C35 71.8(19) yes
F3 F16 C23 46.7(7) yes
F3 F16 C35 49.2(19) yes
C23 F16 C35 15.6(17) yes
F2 F17 C23 63.7(9) yes
F2 F17 C35 55.0(12) yes
C23 F17 C35 8.8(10) yes
F3 F18 C23 68.8(13) yes
F3 F18 C35 49.9(18) yes
C23 F18 C35 24.1(11) yes
Dy1 O1 C1 126.8(3) yes
Dy1 O1 C2 116.0(3) yes
C1 O1 C2 116.0(4) yes
Dy1 O2 Co1 101.21(12) yes
Dy1 O2 C7 130.6(3) yes
Co1 O2 C7 122.7(3) yes
Dy1 O3 Co1 101.87(12) yes
Dy1 O3 C19 129.7(2) yes
Co1 O3 C19 123.9(3) yes
Dy1 O4 C17 116.6(3) yes
Dy1 O4 C18 127.1(3) yes
C17 O4 C18 116.3(4) yes
Dy1 O5 C20 141.4(3) yes
Co1 O6 C20 123.1(3) yes
Co1 O7 C22 132.1(3) yes
Dy1 O8 C24 134.3(4) yes
Dy1 O9 C26 132.0(4) yes
Dy1 O10 C29 136.0(3) yes
Dy1 O11 C31 131.2(3) yes
Co1 N1 C8 123.0(3) yes
Co1 N1 C9 119.9(3) yes
C8 N1 C9 116.9(4) yes
Co1 N2 C11 120.1(3) yes
Co1 N2 C12 123.2(3) yes
C11 N2 C12 116.7(4) yes
O1 C2 C3 124.9(4) yes
O1 C2 C7 112.9(4) yes
C3 C2 C7 122.3(4) yes
C2 C3 C4 120.0(5) yes
C3 C4 C5 119.6(5) yes
C4 C5 C6 121.6(5) yes
C5 C6 C7 119.0(4) yes
C5 C6 C8 116.8(4) yes
C7 C6 C8 124.1(4) yes
O2 C7 C2 118.3(3) yes
O2 C7 C6 124.2(4) yes
C2 C7 C6 117.5(4) yes
N1 C8 C6 128.4(4) yes
N1 C9 C10 113.3(3) yes
C9 C10 C11 115.7(4) yes
N2 C11 C10 112.7(4) yes
N2 C12 C13 127.4(5) yes
C12 C13 C14 115.9(4) yes
C12 C13 C19 124.9(4) yes
C14 C13 C19 119.2(4) yes
C13 C14 C15 121.8(5) yes
C14 C15 C16 119.6(5) yes
C15 C16 C17 119.1(4) yes
O4 C17 C16 125.2(4) yes
O4 C17 C19 113.2(4) yes
C16 C17 C19 121.6(5) yes
O3 C19 C13 124.2(3) yes
O3 C19 C17 117.1(4) yes
C13 C19 C17 118.6(4) yes
O5 C20 O6 125.0(4) yes
O5 C20 C21 119.4(4) yes
O6 C20 C21 115.6(4) yes
F1 C23 F2 52.8(8) yes
F1 C23 F3 92.2(10) yes
F1 C23 F16 35.3(6) yes
F1 C23 F17 96.7(8) yes
F1 C23 F18 120.3(10) yes
F1 C23 C24 109.9(8) yes
F1 C23 C35 57(3) yes
F2 C23 F3 119.3(13) yes
F2 C23 F16 88.0(10) yes
F2 C23 F17 44.1(7) yes
F2 C23 F18 127.0(11) yes
F2 C23 C24 119.7(10) yes
F2 C23 C35 109(3) yes
F3 C23 F16 69.2(8) yes
F3 C23 F17 119.8(10) yes
F3 C23 F18 29.8(7) yes
F3 C23 C24 118.5(9) yes
F3 C23 C35 72(3) yes
F16 C23 F17 131.1(10) yes
F16 C23 F18 98.6(8) yes
F16 C23 C24 97.1(7) yes
F16 C23 C35 26(4) yes
F17 C23 F18 103.7(8) yes
F17 C23 C24 113.7(9) yes
F17 C23 C35 153(3) yes
F18 C23 C24 111.6(8) yes
F18 C23 C35 97(3) yes
C24 C23 C35 74(4) yes
O8 C24 C23 112.3(6) yes
O8 C24 C25 129.6(6) yes
O8 C24 C35 116.0(12) yes
C23 C24 C25 118.1(6) yes
C23 C24 C35 23.7(11) yes
C25 C24 C35 111.3(12) yes
C24 C25 C26 121.8(6) yes
O9 C26 C25 128.6(5) yes
O9 C26 C27 118.2(8) yes
O9 C26 C34 108.1(7) yes
C25 C26 C27 112.4(7) yes
C25 C26 C34 122.8(7) yes
C27 C26 C34 20.1(6) yes
F4 C27 F5 109.4(10) yes
F4 C27 F6 102.1(9) yes
F4 C27 F13 41.1(6) yes
F4 C27 F14 39.5(7) yes
F4 C27 F15 108.9(11) yes
F4 C27 C26 111.6(10) yes
F4 C27 C34 59.5(18) yes
F5 C27 F6 104.2(10) yes
F5 C27 F13 145.8(9) yes
F5 C27 F14 71.5(9) yes
F5 C27 F15 87.6(10) yes
F5 C27 C26 118.6(9) yes
F5 C27 C34 151(3) yes
F6 C27 F13 74.4(7) yes
F6 C27 F14 122.5(11) yes
F6 C27 F15 16.6(6) yes
F6 C27 C26 109.4(9) yes
F6 C27 C34 57(2) yes
F13 C27 F14 80.6(8) yes
F13 C27 F15 88.5(9) yes
F13 C27 C26 92.9(7) yes
F13 C27 C34 19.4(18) yes
F14 C27 F15 118.1(12) yes
F14 C27 C26 122.9(13) yes
F14 C27 C34 98(2) yes
F15 C27 C26 118.3(11) yes
F15 C27 C34 73(3) yes
C26 C27 C34 90.0(18) yes
F7 C28 F8 109.7(5) yes
F7 C28 F9 105.7(5) yes
F7 C28 C29 115.1(5) yes
F8 C28 F9 105.1(5) yes
F8 C28 C29 111.7(5) yes
F9 C28 C29 108.9(5) yes
O10 C29 C28 113.8(4) yes
O10 C29 C30 127.6(4) yes
C28 C29 C30 118.4(4) yes
C29 C30 C31 122.4(4) yes
O11 C31 C30 128.7(4) yes
O11 C31 C32 113.1(4) yes
C30 C31 C32 118.1(4) yes
F10 C32 F11 108.2(5) yes
F10 C32 F12 107.3(5) yes
F10 C32 C31 113.5(4) yes
F11 C32 F12 107.6(5) yes
F11 C32 C31 109.4(4) yes
F12 C32 C31 110.6(5) yes
F4 C34 F5 91.3(9) yes
F4 C34 F6 128.3(12) yes
F4 C34 F13 56.9(8) yes
F4 C34 F14 38.2(7) yes
F4 C34 F15 125.6(12) yes
F4 C34 C26 116.1(12) yes
F4 C34 C27 97(3) yes
F5 C34 F6 90.1(8) yes
F5 C34 F13 146.5(10) yes
F5 C34 F14 53.6(7) yes
F5 C34 F15 67.4(8) yes
F5 C34 C26 90.4(7) yes
F5 C34 C27 20.8(16) yes
F6 C34 F13 101.6(11) yes
F6 C34 F14 124.7(11) yes
F6 C34 F15 22.7(7) yes
F6 C34 C26 115.6(9) yes
F6 C34 C27 102(3) yes
F13 C34 F14 95.0(10) yes
F13 C34 F15 120.5(13) yes
F13 C34 C26 111.7(9) yes
F13 C34 C27 153(3) yes
F14 C34 F15 107.4(11) yes
F14 C34 C26 105.8(10) yes
F14 C34 C27 59.7(19) yes
F15 C34 C26 113.5(9) yes
F15 C34 C27 80(2) yes
C26 C34 C27 69.9(17) yes
F1 C35 F2 47.5(13) yes
F1 C35 F3 105(3) yes
F1 C35 F16 49.2(17) yes
F1 C35 F17 77.2(15) yes
F1 C35 F18 120(3) yes
F1 C35 C23 95(4) yes
F1 C35 C24 128(3) yes
F2 C35 F3 100(2) yes
F2 C35 F16 96(3) yes
F2 C35 F17 30.1(7) yes
F2 C35 F18 95.5(16) yes
F2 C35 C23 48(3) yes
F2 C35 C24 104(2) yes
F3 C35 F16 92(3) yes
F3 C35 F17 88.1(16) yes
F3 C35 F18 24.8(9) yes
F3 C35 C23 78(3) yes
F3 C35 C24 125(3) yes
F16 C35 F17 124(3) yes
F16 C35 F18 116(3) yes
F16 C35 C23 139(5) yes
F16 C35 C24 133(3) yes
F17 C35 F18 73.5(11) yes
F17 C35 C23 18(2) yes
F17 C35 C24 89.0(16) yes
F18 C35 C23 59(3) yes
F18 C35 C24 103.4(19) yes
C23 C35 C24 82(4) yes
Co1 O7 H32 112.437 no
C22 O7 H32 103.416 no
C33 O12 H33 113.759 no
O1 C1 H1 109.017 no
O1 C1 H2 110.061 no
O1 C1 H3 109.418 no
H1 C1 H2 109.442 no
H1 C1 H3 109.437 no
H2 C1 H3 109.450 no
C2 C3 H4 120.063 no
C4 C3 H4 119.958 no
C3 C4 H5 120.240 no
C5 C4 H5 120.189 no
C4 C5 H6 119.410 no
C6 C5 H6 118.953 no
N1 C8 H7 116.116 no
C6 C8 H7 115.443 no
N1 C9 H8 106.782 no
N1 C9 H9 106.633 no
C10 C9 H8 110.922 no
C10 C9 H9 109.687 no
H8 C9 H9 109.362 no
C9 C10 H10 107.926 no
C9 C10 H11 109.018 no
C11 C10 H10 106.982 no
C11 C10 H11 107.582 no
H10 C10 H11 109.487 no
N2 C11 H12 107.261 no
N2 C11 H13 107.467 no
C10 C11 H12 109.241 no
C10 C11 H13 110.699 no
H12 C11 H13 109.417 no
N2 C12 H14 116.120 no
C13 C12 H14 116.502 no
C13 C14 H15 119.386 no
C15 C14 H15 118.837 no
C14 C15 H16 120.844 no
C16 C15 H16 119.552 no
C15 C16 H17 120.623 no
C17 C16 H17 120.236 no
O4 C18 H18 109.160 no
O4 C18 H19 109.900 no
O4 C18 H20 109.438 no
H18 C18 H19 109.443 no
H18 C18 H20 109.444 no
H19 C18 H20 109.442 no
C20 C21 H21 110.327 no
C20 C21 H22 109.752 no
C20 C21 H23 108.418 no
H21 C21 H22 109.444 no
H21 C21 H23 109.435 no
H22 C21 H23 109.445 no
O7 C22 H24 108.867 no
O7 C22 H25 109.452 no
O7 C22 H26 110.175 no
H24 C22 H25 109.446 no
H24 C22 H26 109.437 no
H25 C22 H26 109.448 no
C24 C25 H27 119.240 no
C26 C25 H27 118.926 no
C29 C30 H28 118.578 no
C31 C30 H28 119.037 no
O12 C33 H29 108.540 no
O12 C33 H30 110.058 no
O12 C33 H31 109.894 no
H29 C33 H30 109.438 no
H29 C33 H31 109.440 no
H30 C33 H31 109.453 no

loop_
_geom_bond_atom_site_label_1
_geom_bond_atom_site_label_2
_geom_bond_distance
_geom_bond_publ_flag
Dy1 O1 2.714(4) yes
Dy1 O2 2.310(3) yes
Dy1 O3 2.300(3) yes
Dy1 O4 2.646(3) yes
Dy1 O5 2.321(3) yes
Dy1 O8 2.355(4) yes
Dy1 O9 2.403(3) yes
Dy1 O10 2.342(3) yes
Dy1 O11 2.444(3) yes
Co1 O2 2.063(3) yes
Co1 O3 2.052(3) yes
Co1 O6 2.089(3) yes
Co1 O7 2.228(3) yes
Co1 N1 2.059(4) yes
Co1 N2 2.065(4) yes
F1 F2 1.141(14) yes
F1 F16 0.899(14) yes
F1 C23 1.337(14) yes
F1 C35 1.13(4) yes
F2 F17 0.944(14) yes
F2 C23 1.216(16) yes
F2 C35 1.54(3) yes
F3 F16 1.611(16) yes
F3 F18 0.668(13) yes
F3 C23 1.255(16) yes
F3 C35 1.22(4) yes
F4 F13 1.196(14) yes
F4 F14 0.892(13) yes
F4 C27 1.364(14) yes
F4 C34 1.184(16) yes
F5 F14 1.519(14) yes
F5 F15 1.752(14) yes
F5 C27 1.339(14) yes
F5 C34 1.835(14) yes
F6 F15 0.504(13) yes
F6 C27 1.510(18) yes
F6 C34 1.301(18) yes
F7 C28 1.296(7) yes
F8 C28 1.312(6) yes
F9 C28 1.353(9) yes
F10 C32 1.318(6) yes
F11 C32 1.316(7) yes
F12 C32 1.312(8) yes
F13 C27 1.818(13) yes
F13 C34 1.315(13) yes
F14 C27 1.258(18) yes
F14 C34 1.441(18) yes
F15 C27 1.187(18) yes
F15 C34 1.153(17) yes
F16 C23 1.550(15) yes
F16 C35 1.02(4) yes
F17 C23 1.291(11) yes
F17 C35 1.88(3) yes
F18 C23 1.331(12) yes
F18 C35 1.54(3) yes
O1 C1 1.437(6) yes
O1 C2 1.386(5) yes
O2 C7 1.326(5) yes
O3 C19 1.327(5) yes
O4 C17 1.379(6) yes
O4 C18 1.430(5) yes
O5 C20 1.236(5) yes
O6 C20 1.270(6) yes
O7 C22 1.427(5) yes
O8 C24 1.254(7) yes
O9 C26 1.261(7) yes
O10 C29 1.239(5) yes
O11 C31 1.249(5) yes
O12 C33 1.393(8) yes
N1 C8 1.261(6) yes
N1 C9 1.478(5) yes
N2 C11 1.480(5) yes
N2 C12 1.275(6) yes
C2 C3 1.356(7) yes
C2 C7 1.423(6) yes
C3 C4 1.410(7) yes
C4 C5 1.373(8) yes
C5 C6 1.408(7) yes
C6 C7 1.424(5) yes
C6 C8 1.456(6) yes
C9 C10 1.515(7) yes
C10 C11 1.512(7) yes
C12 C13 1.463(5) yes
C13 C14 1.427(7) yes
C13 C19 1.388(6) yes
C14 C15 1.349(6) yes
C15 C16 1.432(8) yes
C16 C17 1.371(7) yes
C17 C19 1.423(5) yes
C20 C21 1.494(6) yes
C23 C24 1.559(13) yes
C23 C35 0.63(3) yes
C24 C25 1.342(8) yes
C24 C35 1.51(4) yes
C25 C26 1.398(10) yes
C26 C27 1.494(13) yes
C26 C34 1.591(13) yes
C27 C34 0.546(16) yes
C28 C29 1.536(7) yes
C29 C30 1.402(7) yes
C30 C31 1.382(6) yes
C31 C32 1.536(7) yes
O7 H32 0.809 no
O12 H33 0.991 no
C1 H1 0.960 no
C1 H2 0.960 no
C1 H3 0.960 no
C3 H4 0.930 no
C4 H5 0.930 no
C5 H6 0.930 no
C8 H7 0.930 no
C9 H8 0.970 no
C9 H9 0.970 no
C10 H10 0.970 no
C10 H11 0.970 no
C11 H12 0.970 no
C11 H13 0.970 no
C12 H14 0.930 no
C14 H15 0.930 no
C15 H16 0.930 no
C16 H17 0.930 no
C18 H18 0.960 no
C18 H19 0.960 no
C18 H20 0.960 no
C21 H21 0.960 no
C21 H22 0.960 no
C21 H23 0.960 no
C22 H24 0.960 no
C22 H25 0.960 no
C22 H26 0.960 no
C25 H27 0.930 no
C30 H28 0.930 no
C33 H29 0.960 no
C33 H30 0.960 no
C33 H31 0.960 no

loop_
_geom_contact_atom_site_label_1
_geom_contact_atom_site_label_2
_geom_contact_distance
_geom_contact_publ_flag
_geom_contact_site_symmetry_2
Co1 O5 3.206(3) no .
Co1 C6 3.340(5) no .
Co1 C10 3.353(4) no .
Co1 C13 3.344(4) no .
F1 O8 2.761(13) no .
F1 C1 3.463(12) no .
F1 C25 3.415(13) no .
F2 O8 2.639(15) no .
F2 C25 3.581(15) no .
F3 O8 3.455(14) no .
F3 C25 2.819(15) no .
F4 O9 3.317(10) no .
F4 C25 2.912(11) no .
F5 O9 3.315(10) no .
F5 C25 2.940(11) no .
F6 O9 2.616(9) no .
F7 O10 3.456(5) no .
F7 C30 2.777(6) no .
F8 F13 3.328(10) no .
F8 O10 2.653(5) no .
F8 C30 3.553(6) no .
F9 O10 2.878(5) no .
F9 C1 3.588(6) no .
F9 C30 3.281(7) no .
F10 O11 3.466(4) no .
F10 C30 2.731(6) no .
F11 O11 2.823(5) no .
F11 C2 3.459(6) no .
F11 C3 3.598(7) no .
F11 C30 3.278(6) no .
F12 O7 3.219(5) no .
F12 O11 2.669(5) no .
F12 C22 3.220(6) no .
F12 C30 3.486(7) no .
F13 O9 2.968(9) no .
F13 C25 3.283(11) no .
F14 O9 3.506(11) no .
F14 C25 2.770(12) no .
F15 O9 2.656(10) no .
F15 C25 3.473(13) no .
F16 O8 2.973(15) no .
F16 C25 3.076(16) no .
F17 O8 2.726(9) no .
F17 C25 3.447(10) no .
F18 O8 3.467(8) no .
F18 C25 2.692(11) no .
O1 C29 3.422(5) no .
O1 C30 3.520(5) no .
O1 C31 3.174(6) no .
O2 C8 2.986(5) no .
O2 C20 3.205(5) no .
O3 C12 2.973(6) no .
O3 C20 3.177(5) no .
O4 C29 3.499(6) no .
O4 C31 3.582(6) no .
O5 C24 3.431(7) no .
O5 C26 3.516(5) no .
O7 O11 2.890(4) no .
O7 C6 3.470(6) no .
O7 C7 3.231(6) no .
O7 C8 3.425(5) no .
O7 C12 3.355(6) no .
O7 C13 3.377(5) no .
O7 C19 3.152(5) no .
O8 C1 3.071(7) no .
O8 C26 2.886(7) no .
O9 C18 3.129(6) no .
O9 C24 2.900(8) no .
O10 C1 3.210(7) no .
O10 C18 3.155(7) no .
O10 C24 3.588(7) no .
O10 C26 3.375(6) no .
O10 C31 2.904(6) no .
O11 C2 3.317(6) no .
O11 C7 3.309(5) no .
O11 C17 3.415(6) no .
O11 C19 3.386(5) no .
O11 C29 2.924(5) no .
N1 C7 3.050(5) no .
N1 C11 3.172(7) no .
N1 C22 3.359(6) no .
N2 C9 3.162(6) no .
N2 C19 3.041(5) no .
C1 C3 2.818(7) no .
C1 C29 3.413(8) no .
C2 C5 2.765(6) no .
C3 C6 2.807(7) no .
C4 C7 2.820(7) no .
C6 C22 3.545(7) no .
C8 C10 3.498(7) no .
C8 C22 3.436(7) no .
C10 C12 3.504(6) no .
C13 C16 2.808(6) no .
C14 C17 2.766(7) no .
C15 C19 2.814(7) no .
C16 C18 2.817(8) no .
C18 C29 3.434(8) no .
F1 F10 3.425(12) no 2_545
F2 F12 3.555(13) no 4_555
F2 C16 3.427(13) no 4_555
F3 F7 3.134(13) no 2_545
F3 F9 3.446(12) no 2_545
F3 F10 3.505(14) no 2_545
F3 F10 3.005(13) no 4_555
F3 F12 3.423(11) no 4_555
F3 C30 3.185(13) no 2_545
F4 F11 3.425(10) no 1_545
F4 C1 3.202(12) no 2_545
F5 F11 2.817(10) no 1_545
F5 C11 3.535(11) no 2_645
F6 F7 3.280(9) no 3_555
F6 F11 3.589(9) no 1_545
F6 C10 3.559(9) no 2_645
F6 C11 3.290(8) no 2_645
F7 F3 3.134(13) no 2_555
F7 F6 3.280(9) no 3_555
F7 F10 2.844(6) no 3_565
F7 F13 3.538(12) no 3_555
F7 F15 3.585(10) no 3_555
F7 F18 2.924(8) no 2_555
F9 F3 3.446(12) no 2_555
F9 F14 3.485(15) no 2_555
F9 F18 3.254(8) no 2_555
F9 C3 3.326(7) no 2_545
F9 C4 3.229(7) no 2_545
F10 F1 3.425(12) no 2_555
F10 F3 3.505(14) no 2_555
F10 F3 3.005(13) no 4_554
F10 F7 2.844(6) no 3_565
F10 F10 3.331(5) no 3_565
F10 F16 3.168(15) no 2_555
F10 F18 3.033(9) no 4_554
F10 C30 3.379(5) no 3_565
F11 F4 3.425(10) no 1_565
F11 F5 2.817(10) no 1_565
F11 F6 3.589(9) no 1_565
F11 F14 2.963(12) no 1_565
F11 F15 3.283(10) no 1_565
F11 F16 3.407(14) no 2_555
F11 C27 3.525(12) no 1_565
F12 F2 3.555(13) no 4_554
F12 F3 3.423(11) no 4_554
F12 F17 3.017(9) no 4_554
F12 F18 3.096(8) no 4_554
F12 C33 3.235(9) no 2_655
F13 F7 3.538(12) no 3_555
F14 F9 3.485(15) no 2_545
F14 F11 2.963(12) no 1_545
F14 C1 3.466(14) no 2_545
F15 F7 3.585(10) no 3_555
F15 F11 3.283(10) no 1_545
F15 C11 3.164(10) no 2_645
F16 F10 3.168(15) no 2_545
F16 F11 3.407(14) no 2_545
F17 F12 3.017(9) no 4_555
F17 C16 3.311(9) no 4_555
F18 F7 2.924(8) no 2_545
F18 F9 3.254(8) no 2_545
F18 F10 3.033(9) no 4_555
F18 F12 3.096(8) no 4_555
F18 C28 3.514(8) no 2_545
F18 C30 3.543(9) no 2_545
F18 C32 3.575(9) no 4_555
F18 C33 3.530(9) no 3_656
O2 C15 3.547(6) no 4_555
O6 O12 2.835(5) no .
O6 C22 3.519(7) no 2_645
O9 C10 3.492(6) no 2_645
O12 O6 2.835(5) no .
O12 C5 3.381(6) no 3_666
O12 C9 3.472(6) no .
O12 C14 3.343(8) no 4_555
O12 C20 3.517(5) no .
O12 C21 3.335(6) no .
N2 C22 3.514(6) no 2_645
C1 F4 3.202(12) no 2_555
C1 F14 3.466(14) no 2_555
C3 F9 3.326(7) no 2_555
C4 F9 3.229(7) no 2_555
C5 O12 3.381(6) no 3_666
C6 C15 3.571(6) no 4_555
C7 C15 3.476(6) no 4_555
C9 O12 3.472(6) no .
C10 F6 3.559(9) no 2_655
C10 O9 3.492(6) no 2_655
C11 F5 3.535(11) no 2_655
C11 F6 3.290(8) no 2_655
C11 F15 3.164(10) no 2_655
C12 C21 3.502(7) no 2_655
C14 O12 3.343(8) no 4_554
C15 O2 3.547(6) no 4_554
C15 C6 3.571(6) no 4_554
C15 C7 3.476(6) no 4_554
C16 F2 3.427(13) no 4_554
C16 F17 3.311(9) no 4_554
C20 O12 3.517(5) no .
C21 O12 3.335(6) no .
C21 C12 3.502(7) no 2_645
C21 C21 3.597(8) no 3_656
C22 O6 3.519(7) no 2_655
C22 N2 3.514(6) no 2_655
C27 F11 3.525(12) no 1_545
C28 F18 3.514(8) no 2_555
C30 F3 3.185(13) no 2_555
C30 F10 3.379(5) no 3_565
C30 F18 3.543(9) no 2_555
C32 F18 3.575(9) no 4_554
C33 F12 3.235(9) no 2_645
C33 F18 3.530(9) no 3_656
Dy1 H19 3.5726 no .
Co1 H9 3.3140 no .
Co1 H10 3.3715 no .
Co1 H12 3.3214 no .
Co1 H24 3.3775 no .
F1 H1 3.1202 no .
F1 H2 2.9732 no .
F1 H27 3.5679 no .
F2 H2 3.2577 no .
F3 H27 2.4920 no .
F4 H27 2.7329 no .
F5 H27 2.7515 no .
F6 H18 3.4222 no .
F6 H19 3.1664 no .
F7 H28 2.4369 no .
F8 H19 2.9962 no .
F9 H1 2.8254 no .
F9 H3 3.5064 no .
F9 H28 3.3735 no .
F10 H28 2.3765 no .
F11 H26 3.1162 no .
F11 H28 3.4467 no .
F11 H32 3.2016 no .
F12 H25 2.8497 no .
F12 H26 3.1360 no .
F12 H32 2.5860 no .
F13 H19 3.0666 no .
F13 H27 3.4034 no .
F14 H27 2.4158 no .
F15 H19 3.5689 no .
F16 H1 3.1948 no .
F16 H2 3.4284 no .
F16 H27 3.1059 no .
F18 H27 2.3264 no .
O1 H4 2.6348 no .
O2 H32 2.7855 no .
O3 H32 2.7865 no .
O4 H17 2.6547 no .
O5 H21 2.9189 no .
O5 H22 3.0213 no .
O5 H23 2.4179 no .
O6 H9 3.2881 no .
O6 H12 3.3105 no .
O6 H21 2.6657 no .
O6 H22 2.5267 no .
O6 H23 3.1133 no .
O7 H10 3.3835 no .
O8 H1 2.7409 no .
O8 H2 3.2102 no .
O8 H27 3.1455 no .
O9 H18 3.4733 no .
O9 H19 2.6165 no .
O9 H27 3.1883 no .
O10 H1 2.6262 no .
O10 H3 3.5714 no .
O10 H19 2.6559 no .
O10 H20 3.3638 no .
O10 H28 3.1630 no .
O11 H28 3.1649 no .
O11 H32 2.1378 no .
N1 H10 2.6089 no .
N1 H11 3.3093 no .
N1 H12 3.3920 no .
N1 H24 2.9412 no .
N1 H26 3.5361 no .
N2 H9 3.3924 no .
N2 H10 2.5844 no .
N2 H11 3.2902 no .
N2 H24 3.5951 no .
C1 H4 2.5286 no .
C2 H1 3.1880 no .
C2 H2 2.5640 no .
C2 H3 2.6793 no .
C2 H5 3.2317 no .
C3 H2 2.7344 no .
C3 H3 2.7796 no .
C3 H6 3.2445 no .
C5 H4 3.2425 no .
C5 H7 2.5297 no .
C5 H26 3.5440 no .
C6 H5 3.2651 no .
C6 H24 3.5943 no .
C6 H26 3.0634 no .
C6 H32 3.5768 no .
C7 H4 3.2702 no .
C7 H6 3.2761 no .
C7 H7 3.3299 no .
C7 H26 3.3590 no .
C7 H32 3.0856 no .
C8 H6 2.5618 no .
C8 H8 2.3407 no .
C8 H9 2.8654 no .
C8 H10 3.4423 no .
C8 H24 3.1118 no .
C8 H26 3.2658 no .
C9 H7 2.3880 no .
C9 H12 2.6903 no .
C9 H13 3.3807 no .
C9 H24 3.4637 no .
C10 H24 3.2322 no .
C11 H8 3.3822 no .
C11 H9 2.6979 no .
C11 H14 2.3992 no .
C12 H10 3.4308 no .
C12 H12 2.8828 no .
C12 H13 2.3589 no .
C12 H15 2.5735 no .
C13 H16 3.2687 no .
C14 H14 2.5507 no .
C14 H17 3.2416 no .
C16 H15 3.2427 no .
C16 H18 2.6491 no .
C16 H20 2.8430 no .
C17 H16 3.2511 no .
C17 H18 2.5251 no .
C17 H19 3.1819 no .
C17 H20 2.6927 no .
C18 H17 2.5332 no .
C19 H14 3.3156 no .
C19 H15 3.2626 no .
C19 H17 3.2772 no .
C19 H32 3.1253 no .
C22 H10 3.2188 no .
C23 H27 2.5929 no .
C24 H1 3.3571 no .
C26 H19 3.3861 no .
C27 H27 2.4837 no .
C28 H1 3.4362 no .
C28 H19 3.5377 no .
C28 H28 2.6331 no .
C29 H1 2.9058 no .
C29 H3 3.4353 no .
C29 H19 3.0489 no .
C29 H20 3.2881 no .
C30 H1 3.5398 no .
C30 H3 3.4527 no .
C30 H20 3.5718 no .
C31 H32 3.0213 no .
C32 H28 2.6239 no .
C32 H32 3.0833 no .
C34 H19 3.3761 no .
C34 H27 2.7736 no .
C35 H1 3.4624 no .
C35 H27 2.4527 no .
H1 H4 3.4823 no .
H2 H4 2.3824 no .
H3 H4 2.2799 no .
H4 H5 2.3428 no .
H5 H6 2.2979 no .
H6 H7 2.3049 no .
H7 H8 2.0101 no .
H7 H9 2.9346 no .
H7 H10 3.5927 no .
H7 H24 3.4461 no .
H8 H10 2.4062 no .
H8 H11 2.3002 no .
H8 H12 3.5465 no .
H9 H10 2.8138 no .
H9 H11 2.4167 no .
H9 H12 2.4648 no .
H9 H13 3.5521 no .
H10 H12 2.7994 no .
H10 H13 2.3873 no .
H10 H14 3.5923 no .
H10 H24 2.3931 no .
H11 H12 2.3941 no .
H11 H13 2.2676 no .
H12 H14 2.9448 no .
H13 H14 2.0313 no .
H14 H15 2.3311 no .
H15 H16 2.2744 no .
H16 H17 2.3647 no .
H17 H18 2.2688 no .
H17 H19 3.4840 no .
H17 H20 2.3765 no .
H24 H32 2.5600 no .
H25 H32 2.1771 no .
H26 H32 2.0686 no .
H29 H33 2.7023 no .
H30 H33 2.1437 no .
H31 H33 2.5378 no .
Co1 H33 3.4493 no .
F1 H20 3.4448 no 4_555
F2 H17 3.1039 no 4_555
F2 H20 3.0548 no 4_555
F3 H3 3.5618 no 2_545
F3 H28 2.5723 no 2_545
F4 H1 3.1199 no 2_545
F4 H2 2.8117 no 2_545
F4 H3 3.1420 no 2_545
F5 H12 3.4154 no 2_645
F5 H13 2.7938 no 2_645
F5 H26 3.3753 no 1_545
F6 H11 2.9118 no 2_645
F6 H12 2.9923 no 2_645
F6 H13 2.9719 no 2_645
F7 H5 3.2997 no 2_545
F7 H31 3.3595 no 4_454
F8 H4 2.9314 no 2_545
F8 H5 3.3876 no 2_545
F8 H18 3.4765 no 3_555
F8 H19 3.5406 no 3_555
F9 H4 2.7946 no 2_545
F9 H5 2.5978 no 2_545
F9 H27 2.9739 no 2_555
F10 H28 2.4884 no 3_565
F12 H29 3.5896 no 2_655
F12 H30 2.7060 no 2_655
F12 H31 2.9712 no 2_655
F13 H2 3.0627 no 2_545
F13 H3 3.5401 no 2_545
F14 H1 3.1574 no 2_545
F14 H2 3.2808 no 2_545
F14 H3 3.3878 no 2_545
F15 H11 3.0651 no 2_645
F15 H12 2.8876 no 2_645
F15 H13 2.7417 no 2_645
F16 H3 3.4063 no 2_545
F16 H28 3.2892 no 2_545
F17 H17 3.2235 no 4_555
F17 H29 3.3339 no 3_656
F17 H30 3.4125 no 3_656
F18 H28 2.9129 no 2_545
F18 H29 3.0623 no 3_656
F18 H31 3.3463 no 3_656
O1 H17 3.4456 no 4_555
O2 H16 2.6978 no 4_555
O3 H10 3.1051 no 2_645
O3 H11 3.4274 no 2_645
O4 H11 2.8476 no 2_645
O5 H10 3.1149 no 2_645
O5 H11 3.5704 no 2_645
O5 H13 3.5116 no 2_645
O5 H16 3.3337 no 4_555
O6 H16 2.9658 no 4_555
O6 H24 3.1359 no 2_645
O6 H25 2.9989 no 2_645
O6 H30 3.4772 no .
O6 H33 1.8484 no .
O7 H21 3.3261 no 2_655
O9 H11 2.7275 no 2_645
O9 H13 3.1784 no 2_645
O12 H5 3.5310 no 3_666
O12 H6 2.5186 no 3_666
O12 H9 2.5562 no .
O12 H12 3.5546 no .
O12 H15 2.4468 no 4_555
O12 H21 3.4967 no .
O12 H22 2.6680 no .
O12 H23 3.2996 no 3_656
O12 H25 3.4706 no 2_645
N1 H16 3.3889 no 4_555
N1 H33 3.3335 no .
N2 H21 3.3489 no 2_655
N2 H24 3.0906 no 2_645
N2 H25 3.4445 no 2_645
N2 H26 3.4407 no 2_645
C1 H27 3.5871 no 2_555
C2 H17 2.9604 no 4_555
C3 H17 3.2281 no 4_555
C3 H18 3.3692 no 4_555
C4 H17 3.5999 no 4_555
C4 H18 3.3948 no 4_555
C4 H31 3.4766 no 3_666
C5 H8 3.4202 no 3_666
C5 H9 3.2053 no 3_666
C6 H16 3.0845 no 4_555
C6 H17 3.5225 no 4_555
C7 H16 2.8347 no 4_555
C7 H17 3.1254 no 4_555
C8 H7 3.3923 no 3_666
C8 H16 3.2565 no 4_555
C9 H6 3.3718 no 3_666
C9 H33 3.3196 no .
C11 H25 3.3816 no 2_645
C11 H26 3.3656 no 2_645
C12 H21 2.8265 no 2_655
C12 H23 3.3271 no 2_655
C12 H24 3.0752 no 2_645
C12 H26 3.3951 no 2_645
C13 H7 3.4061 no 2_645
C13 H8 3.3102 no 2_645
C13 H21 3.1543 no 2_655
C13 H24 3.4939 no 2_645
C14 H7 2.9982 no 2_645
C14 H8 3.2422 no 2_645
C14 H21 3.2532 no 2_655
C14 H22 3.3282 no 4_554
C14 H33 3.4058 no 4_554
C15 H7 3.3686 no 2_645
C15 H8 3.1135 no 2_645
C16 H8 2.9910 no 2_645
C17 H8 3.0127 no 2_645
C17 H10 3.5600 no 2_645
C17 H11 3.0605 no 2_645
C18 H11 3.2567 no 2_645
C19 H8 3.2289 no 2_645
C19 H10 3.1811 no 2_645
C19 H11 3.3415 no 2_645
C20 H10 3.2662 no 2_645
C20 H16 3.0284 no 4_555
C20 H24 3.4487 no 2_645
C20 H25 3.5206 no 2_645
C20 H33 2.5912 no .
C21 H14 3.2259 no 2_645
C21 H15 3.4338 no 2_645
C21 H22 2.8672 no 3_656
C21 H23 3.5930 no 3_656
C21 H25 3.5334 no 2_645
C21 H30 3.3534 no .
C21 H33 2.6668 no .
C22 H12 3.0328 no 2_655
C22 H21 3.3270 no 2_655
C22 H30 3.2671 no 2_655
C23 H29 3.5396 no 3_656
C25 H3 3.3732 no 2_545
C26 H11 3.5840 no 2_645
C26 H13 3.3135 no 2_645
C27 H13 3.1406 no 2_645
C28 H4 3.4664 no 2_545
C28 H5 3.3343 no 2_545
C33 H5 3.2869 no 3_666
C33 H6 3.2323 no 3_666
C33 H9 3.3297 no .
C33 H22 3.2416 no .
C33 H23 3.3410 no 3_656
C33 H25 3.0848 no 2_645
C34 H13 3.4501 no 2_645
C35 H28 3.5935 no 2_545
H1 F4 3.1199 no 2_555
H1 F14 3.1574 no 2_555
H1 H27 3.4648 no 2_555
H2 F4 2.8117 no 2_555
H2 F13 3.0627 no 2_555
H2 F14 3.2808 no 2_555
H2 H17 3.2388 no 4_555
H2 H20 3.1045 no 4_555
H3 F3 3.5618 no 2_555
H3 F4 3.1420 no 2_555
H3 F13 3.5401 no 2_555
H3 F14 3.3878 no 2_555
H3 F16 3.4063 no 2_555
H3 C25 3.3732 no 2_555
H3 H27 2.9338 no 2_555
H4 F8 2.9314 no 2_555
H4 F9 2.7946 no 2_555
H4 C28 3.4664 no 2_555
H4 H18 3.4083 no 4_555
H5 F7 3.2997 no 2_555
H5 F8 3.3876 no 2_555
H5 F9 2.5978 no 2_555
H5 O12 3.5310 no 3_666
H5 C28 3.3343 no 2_555
H5 C33 3.2869 no 3_666
H5 H18 3.4635 no 4_555
H5 H29 3.2135 no 3_666
H5 H31 2.7400 no 3_666
H6 O12 2.5186 no 3_666
H6 C9 3.3718 no 3_666
H6 C33 3.2323 no 3_666
H6 H8 3.2279 no 3_666
H6 H9 2.6823 no 3_666
H6 H14 3.4124 no 2_655
H6 H15 2.9846 no 2_655
H6 H29 3.3117 no 3_666
H6 H31 3.1909 no 3_666
H6 H33 3.2573 no 3_666
H7 C8 3.3923 no 3_666
H7 C13 3.4061 no 2_655
H7 C14 2.9982 no 2_655
H7 C15 3.3686 no 2_655
H7 H7 2.9475 no 3_666
H7 H8 3.5431 no 3_666
H7 H15 3.0067 no 2_655
H8 C5 3.4202 no 3_666
H8 C13 3.3102 no 2_655
H8 C14 3.2422 no 2_655
H8 C15 3.1135 no 2_655
H8 C16 2.9910 no 2_655
H8 C17 3.0127 no 2_655
H8 C19 3.2289 no 2_655
H8 H6 3.2279 no 3_666
H8 H7 3.5431 no 3_666
H8 H17 3.4305 no 2_655
H8 H18 3.5410 no 2_655
H9 O12 2.5562 no .
H9 C5 3.2053 no 3_666
H9 C33 3.3297 no .
H9 H6 2.6823 no 3_666
H9 H31 3.0642 no .
H9 H33 2.5395 no .
H10 O3 3.1051 no 2_655
H10 O5 3.1149 no 2_655
H10 C17 3.5600 no 2_655
H10 C19 3.1811 no 2_655
H10 C20 3.2662 no 2_655
H10 H21 3.4525 no 2_655
H11 F6 2.9118 no 2_655
H11 F15 3.0651 no 2_655
H11 O3 3.4274 no 2_655
H11 O4 2.8476 no 2_655
H11 O5 3.5704 no 2_655
H11 O9 2.7275 no 2_655
H11 C17 3.0605 no 2_655
H11 C18 3.2567 no 2_655
H11 C19 3.3415 no 2_655
H11 C26 3.5840 no 2_655
H11 H18 2.9210 no 2_655
H11 H19 3.4277 no 2_655
H12 F5 3.4154 no 2_655
H12 F6 2.9923 no 2_655
H12 F15 2.8876 no 2_655
H12 O12 3.5546 no .
H12 C22 3.0328 no 2_645
H12 H24 3.1856 no 2_645
H12 H25 2.5985 no 2_645
H12 H26 2.8322 no 2_645
H12 H30 3.5650 no .
H12 H31 3.2119 no .
H12 H33 3.1978 no .
H13 F5 2.7938 no 2_655
H13 F6 2.9719 no 2_655
H13 F15 2.7417 no 2_655
H13 O5 3.5116 no 2_655
H13 O9 3.1784 no 2_655
H13 C26 3.3135 no 2_655
H13 C27 3.1406 no 2_655
H13 C34 3.4501 no 2_655
H13 H21 3.5879 no 2_655
H13 H23 3.4728 no 2_655
H13 H26 3.3283 no 2_645
H14 C21 3.2259 no 2_655
H14 H6 3.4124 no 2_645
H14 H21 2.7782 no 2_655
H14 H23 2.8134 no 2_655
H14 H24 3.3302 no 2_645
H14 H26 3.2369 no 2_645
H15 O12 2.4468 no 4_554
H15 C21 3.4338 no 2_655
H15 H6 2.9846 no 2_645
H15 H7 3.0067 no 2_645
H15 H21 3.0707 no 2_655
H15 H22 2.7997 no 4_554
H15 H23 3.0639 no 2_655
H15 H33 2.6233 no 4_554
H16 O2 2.6978 no 4_554
H16 O5 3.3337 no 4_554
H16 O6 2.9658 no 4_554
H16 N1 3.3889 no 4_554
H16 C6 3.0845 no 4_554
H16 C7 2.8347 no 4_554
H16 C8 3.2565 no 4_554
H16 C20 3.0284 no 4_554
H16 H22 3.3191 no 4_554
H16 H33 3.2096 no 4_554
H17 F2 3.1039 no 4_554
H17 F17 3.2235 no 4_554
H17 O1 3.4456 no 4_554
H17 C2 2.9604 no 4_554
H17 C3 3.2281 no 4_554
H17 C4 3.5999 no 4_554
H17 C6 3.5225 no 4_554
H17 C7 3.1254 no 4_554
H17 H2 3.2388 no 4_554
H17 H8 3.4305 no 2_645
H18 F8 3.4765 no 3_555
H18 C3 3.3692 no 4_554
H18 C4 3.3948 no 4_554
H18 H4 3.4083 no 4_554
H18 H5 3.4635 no 4_554
H18 H8 3.5410 no 2_645
H18 H11 2.9210 no 2_645
H19 F8 3.5406 no 3_555
H19 H11 3.4277 no 2_645
H20 F1 3.4448 no 4_554
H20 F2 3.0548 no 4_554
H20 H2 3.1045 no 4_554
H21 O7 3.3261 no 2_645
H21 O12 3.4967 no .
H21 N2 3.3489 no 2_645
H21 C12 2.8265 no 2_645
H21 C13 3.1543 no 2_645
H21 C14 3.2532 no 2_645
H21 C22 3.3270 no 2_645
H21 H10 3.4525 no 2_645
H21 H13 3.5879 no 2_645
H21 H14 2.7782 no 2_645
H21 H15 3.0707 no 2_645
H21 H22 3.1109 no 3_656
H21 H24 3.2589 no 2_645
H21 H25 2.9108 no 2_645
H21 H30 2.9667 no .
H21 H33 2.8788 no .
H22 O12 2.6680 no .
H22 C14 3.3282 no 4_555
H22 C21 2.8672 no 3_656
H22 C33 3.2416 no .
H22 H15 2.7997 no 4_555
H22 H16 3.3191 no 4_555
H22 H21 3.1109 no 3_656
H22 H22 2.3116 no 3_656
H22 H23 2.7524 no 3_656
H22 H29 3.4982 no .
H22 H30 2.9633 no .
H22 H33 2.2074 no .
H23 O12 3.2996 no 3_656
H23 C12 3.3271 no 2_645
H23 C21 3.5930 no 3_656
H23 C33 3.3410 no 3_656
H23 H13 3.4728 no 2_645
H23 H14 2.8134 no 2_645
H23 H15 3.0639 no 2_645
H23 H22 2.7524 no 3_656
H23 H29 2.7940 no 3_656
H23 H30 3.4560 no 3_656
H23 H33 3.5639 no .
H24 O6 3.1359 no 2_655
H24 N2 3.0906 no 2_655
H24 C12 3.0752 no 2_655
H24 C13 3.4939 no 2_655
H24 C20 3.4487 no 2_655
H24 H12 3.1856 no 2_655
H24 H14 3.3302 no 2_655
H24 H21 3.2589 no 2_655
H25 O6 2.9989 no 2_655
H25 O12 3.4706 no 2_655
H25 N2 3.4445 no 2_655
H25 C11 3.3816 no 2_655
H25 C20 3.5206 no 2_655
H25 C21 3.5334 no 2_655
H25 C33 3.0848 no 2_655
H25 H12 2.5985 no 2_655
H25 H21 2.9108 no 2_655
H25 H30 2.3580 no 2_655
H25 H31 3.1975 no 2_655
H25 H33 2.9738 no 2_655
H26 F5 3.3753 no 1_565
H26 N2 3.4407 no 2_655
H26 C11 3.3656 no 2_655
H26 C12 3.3951 no 2_655
H26 H12 2.8322 no 2_655
H26 H13 3.3283 no 2_655
H26 H14 3.2369 no 2_655
H27 F9 2.9739 no 2_545
H27 C1 3.5871 no 2_545
H27 H1 3.4648 no 2_545
H27 H3 2.9338 no 2_545
H27 H29 3.4631 no 3_656
H28 F3 2.5723 no 2_555
H28 F10 2.4884 no 3_565
H28 F16 3.2892 no 2_555
H28 F18 2.9129 no 2_555
H28 C35 3.5935 no 2_555
H28 H28 3.5477 no 3_565
H29 F12 3.5896 no 2_645
H29 F17 3.3339 no 3_656
H29 F18 3.0623 no 3_656
H29 C23 3.5396 no 3_656
H29 H5 3.2135 no 3_666
H29 H6 3.3117 no 3_666
H29 H22 3.4982 no .
H29 H23 2.7940 no 3_656
H29 H27 3.4631 no 3_656
H30 F12 2.7060 no 2_645
H30 F17 3.4125 no 3_656
H30 O6 3.4772 no .
H30 C21 3.3534 no .
H30 C22 3.2671 no 2_645
H30 H12 3.5650 no .
H30 H21 2.9667 no .
H30 H22 2.9633 no .
H30 H23 3.4560 no 3_656
H30 H25 2.3580 no 2_645
H30 H32 3.5695 no 2_645
H31 F7 3.3595 no 4_655
H31 F12 2.9712 no 2_645
H31 F18 3.3463 no 3_656
H31 C4 3.4766 no 3_666
H31 H5 2.7400 no 3_666
H31 H6 3.1909 no 3_666
H31 H9 3.0642 no .
H31 H12 3.2119 no .
H31 H25 3.1975 no 2_645
H32 H30 3.5695 no 2_655
H33 Co1 3.4493 no .
H33 O6 1.8484 no .
H33 N1 3.3335 no .
H33 C9 3.3196 no .
H33 C14 3.4058 no 4_555
H33 C20 2.5912 no .
H33 C21 2.6668 no .
H33 H6 3.2573 no 3_666
H33 H9 2.5395 no .
H33 H12 3.1978 no .
H33 H15 2.6233 no 4_555
H33 H16 3.2096 no 4_555
H33 H21 2.8788 no .
H33 H22 2.2074 no .
H33 H23 3.5639 no .
H33 H25 2.9738 no 2_645

loop_
_geom_hbond_atom_site_label_D
_geom_hbond_atom_site_label_H
_geom_hbond_atom_site_label_A
_geom_hbond_distance_DA
_geom_hbond_distance_DH
_geom_hbond_distance_HA
_geom_hbond_angle_DHA
_geom_hbond_publ_flag
O7 H32 O11 2.890(4) 0.809 2.138 154.6 no
O12 H33 O6 2.835(5) 0.991 1.848 173.7 no

loop_
_geom_torsion_atom_site_label_1
_geom_torsion_atom_site_label_2
_geom_torsion_atom_site_label_3
_geom_torsion_atom_site_label_4
_geom_torsion
_geom_torsion_publ_flag
O1 Dy1 O2 Co1 -161.74(14) no
O1 Dy1 O2 C7 -8.1(2) no
O2 Dy1 O1 C1 -160.8(3) no
O2 Dy1 O1 C2 6.09(16) no
O1 Dy1 O3 Co1 42.61(14) no
O1 Dy1 O3 C19 -113.6(3) no
O3 Dy1 O1 C1 164.46(17) no
O3 Dy1 O1 C2 -28.7(3) no
O1 Dy1 O4 C17 105.58(17) no
O1 Dy1 O4 C18 -76.2(3) no
O4 Dy1 O1 C1 81.8(3) no
O4 Dy1 O1 C2 -111.31(17) no
O1 Dy1 O5 C20 -76.2(4) no
O5 Dy1 O1 C1 -106.1(2) no
O5 Dy1 O1 C2 60.8(3) no
O1 Dy1 O8 C24 150.8(3) no
O8 Dy1 O1 C1 -51.6(2) no
O8 Dy1 O1 C2 115.2(2) no
O1 Dy1 O9 C26 -31.8(3) no
O9 Dy1 O1 C1 -13.2(3) no
O9 Dy1 O1 C2 153.69(16) no
O1 Dy1 O10 C29 69.4(4) no
O10 Dy1 O1 C1 34.54(19) no
O10 Dy1 O1 C2 -158.6(2) no
O1 Dy1 O11 C31 -68.9(3) no
O11 Dy1 O1 C1 113.4(2) no
O11 Dy1 O1 C2 -79.74(19) no
O2 Dy1 O3 Co1 10.86(10) no
O2 Dy1 O3 C19 -145.4(3) no
O3 Dy1 O2 Co1 -10.77(10) no
O3 Dy1 O2 C7 142.9(3) no
O2 Dy1 O4 C17 22.1(3) no
O2 Dy1 O4 C18 -159.74(17) no
O4 Dy1 O2 Co1 -39.51(14) no
O4 Dy1 O2 C7 114.1(3) no
O2 Dy1 O5 C20 -28.7(4) no
O5 Dy1 O2 Co1 66.03(12) no
O5 Dy1 O2 C7 -140.3(3) no
O2 Dy1 O8 C24 -152.9(3) no
O8 Dy1 O2 Co1 139.37(12) no
O8 Dy1 O2 C7 -67.0(3) no
O2 Dy1 O9 C26 68.9(4) no
O9 Dy1 O2 Co1 79.2(3) no
O9 Dy1 O2 C7 -127.1(3) no
O2 Dy1 O10 C29 51.3(5) no
O10 Dy1 O2 Co1 -142.02(13) no
O10 Dy1 O2 C7 11.6(3) no
O2 Dy1 O11 C31 -133.8(3) no
O11 Dy1 O2 Co1 -91.25(12) no
O11 Dy1 O2 C7 62.4(3) no
O3 Dy1 O4 C17 -9.09(15) no
O3 Dy1 O4 C18 169.1(3) no
O4 Dy1 O3 Co1 165.59(15) no
O4 Dy1 O3 C19 9.3(2) no
O3 Dy1 O5 C20 46.2(4) no
O5 Dy1 O3 Co1 -70.38(11) no
O5 Dy1 O3 C19 133.4(3) no
O3 Dy1 O8 C24 -91.5(3) no
O8 Dy1 O3 Co1 -56.2(3) no
O8 Dy1 O3 C19 147.5(2) no
O3 Dy1 O9 C26 150.2(3) no
O9 Dy1 O3 Co1 -139.30(11) no
O9 Dy1 O3 C19 64.5(3) no
O3 Dy1 O10 C29 -53.4(4) no
O10 Dy1 O3 Co1 141.47(11) no
O10 Dy1 O3 C19 -14.8(3) no
O3 Dy1 O11 C31 151.5(3) no
O11 Dy1 O3 Co1 89.59(11) no
O11 Dy1 O3 C19 -66.7(3) no
O4 Dy1 O5 C20 97.6(4) no
O5 Dy1 O4 C17 -67.00(19) no
O5 Dy1 O4 C18 111.2(2) no
O4 Dy1 O8 C24 25.8(4) no
O8 Dy1 O4 C17 -156.25(16) no
O8 Dy1 O4 C18 22.0(3) no
O4 Dy1 O9 C26 -158.7(3) no
O9 Dy1 O4 C17 -131.13(19) no
O9 Dy1 O4 C18 47.07(19) no
O4 Dy1 O10 C29 -75.6(4) no
O10 Dy1 O4 C17 152.52(19) no
O10 Dy1 O4 C18 -29.28(19) no
O4 Dy1 O11 C31 86.7(3) no
O11 Dy1 O4 C17 75.28(18) no
O11 Dy1 O4 C18 -106.5(2) no
O5 Dy1 O8 C24 -77.4(3) no
O8 Dy1 O5 C20 -125.9(4) no
O5 Dy1 O9 C26 82.2(3) no
O9 Dy1 O5 C20 157.8(4) no
O5 Dy1 O10 C29 -177.3(3) no
O10 Dy1 O5 C20 -173.6(3) no
O5 Dy1 O11 C31 -174.1(2) no
O11 Dy1 O5 C20 11.3(5) no
O8 Dy1 O9 C26 4.2(3) no
O9 Dy1 O8 C24 1.3(3) no
O8 Dy1 O10 C29 136.2(4) no
O10 Dy1 O8 C24 75.3(3) no
O8 Dy1 O11 C31 -51.4(3) no
O11 Dy1 O8 C24 133.1(3) no
O9 Dy1 O10 C29 -148.1(4) no
O10 Dy1 O9 C26 -79.8(3) no
O9 Dy1 O11 C31 52.4(4) no
O11 Dy1 O9 C26 -123.7(3) no
O10 Dy1 O11 C31 9.0(3) no
O11 Dy1 O10 C29 -0.3(4) no
O2 Co1 O3 Dy1 -11.68(11) no
O2 Co1 O3 C19 146.4(2) no
O3 Co1 O2 Dy1 11.60(11) no
O3 Co1 O2 C7 -144.8(2) no
O2 Co1 O6 C20 45.4(3) no
O6 Co1 O2 Dy1 -80.68(11) no
O6 Co1 O2 C7 122.95(19) no
O2 Co1 O7 C22 99.9(3) no
O7 Co1 O2 Dy1 94.50(11) no
O7 Co1 O2 C7 -61.88(18) no
O2 Co1 N1 C8 -19.2(3) no
O2 Co1 N1 C9 165.7(3) no
N1 Co1 O2 Dy1 -175.20(12) no
N1 Co1 O2 C7 28.4(2) no
O3 Co1 O6 C20 -37.3(3) no
O6 Co1 O3 Dy1 79.17(14) no
O6 Co1 O3 C19 -122.8(3) no
O3 Co1 O7 C22 -176.9(3) no
O7 Co1 O3 Dy1 -97.19(12) no
O7 Co1 O3 C19 60.9(2) no
O3 Co1 N2 C11 -165.5(3) no
O3 Co1 N2 C12 18.0(3) no
N2 Co1 O3 Dy1 174.78(13) no
N2 Co1 O3 C19 -27.2(2) no
O6 Co1 N1 C8 -110.4(3) no
O6 Co1 N1 C9 74.5(3) no
N1 Co1 O6 C20 136.1(3) no
O6 Co1 N2 C11 -73.1(3) no
O6 Co1 N2 C12 110.5(3) no
N2 Co1 O6 C20 -127.6(3) no
O7 Co1 N1 C8 65.4(3) no
O7 Co1 N1 C9 -109.7(3) no
N1 Co1 O7 C22 9.3(3) no
O7 Co1 N2 C11 112.2(3) no
O7 Co1 N2 C12 -64.2(3) no
N2 Co1 O7 C22 -86.5(3) no
N1 Co1 N2 C11 22.0(3) no
N1 Co1 N2 C12 -154.4(3) no
N2 Co1 N1 C8 153.5(3) no
N2 Co1 N1 C9 -21.6(3) no
F2 F1 F16 F3 27(3) no
F2 F1 F16 C23 -9(3) no
F2 F1 F16 C35 -19(3) no
F16 F1 F2 F17 -1(5) no
F16 F1 F2 C23 10(3) no
F16 F1 F2 C35 16(3) no
F2 F1 C23 F2 0.0(9) no
F2 F1 C23 F3 125.8(12) no
F2 F1 C23 F16 173.8(14) no
F2 F1 C23 F17 5.4(10) no
F2 F1 C23 F18 115.6(13) no
F2 F1 C23 C24 -112.7(11) no
F2 F1 C23 C35 -167.2(16) no
C23 F1 F2 F17 -12(2) no
C23 F1 F2 C23 0.0(6) no
C23 F1 F2 C35 6.0(8) no
F2 F1 C35 F2 -0.0(7) no
F2 F1 C35 F3 90.1(19) no
F2 F1 C35 F16 168.7(17) no
F2 F1 C35 F17 5.7(10) no
F2 F1 C35 F18 68(3) no
F2 F1 C35 C23 11(4) no
F2 F1 C35 C24 -73(3) no
C35 F1 F2 F17 -18(3) no
C35 F1 F2 C23 -6.0(18) no
C35 F1 F2 C35 -0.0(17) no
F16 F1 C23 F2 -173.8(14) no
F16 F1 C23 F3 -48.0(12) no
F16 F1 C23 F16 0.0(9) no
F16 F1 C23 F17 -168.4(12) no
F16 F1 C23 F18 -58.3(14) no
F16 F1 C23 C24 73.4(13) no
F16 F1 C23 C35 19.0(13) no
C23 F1 F16 F3 35.4(8) no
C23 F1 F16 C23 0.0(5) no
C23 F1 F16 C35 -10.3(7) no
F16 F1 C35 F2 -168.7(18) no
F16 F1 C35 F3 -79(3) no
F16 F1 C35 F16 0.0(10) no
F16 F1 C35 F17 -163(2) no
F16 F1 C35 F18 -101(3) no
F16 F1 C35 C23 -158(5) no
F16 F1 C35 C24 118(3) no
C35 F1 F16 F3 46(2) no
C35 F1 F16 C23 10(2) no
C35 F1 F16 C35 0.0(19) no
C23 F1 C35 F2 -11(4) no
C23 F1 C35 F3 79(4) no
C23 F1 C35 F16 158(5) no
C23 F1 C35 F17 -5(3) no
C23 F1 C35 F18 57(3) no
C23 F1 C35 C23 0.0(10) no
C23 F1 C35 C24 -84(4) no
C35 F1 C23 F2 167(4) no
C35 F1 C23 F3 -67(4) no
C35 F1 C23 F16 -19(4) no
C35 F1 C23 F17 173(4) no
C35 F1 C23 F18 -77(4) no
C35 F1 C23 C24 54(4) no
C35 F1 C23 C35 0(4) no
F1 F2 F17 C23 11(3) no
F1 F2 F17 C35 12.8(19) no
F1 F2 C23 F1 -0.0(6) no
F1 F2 C23 F3 -68.3(11) no
F1 F2 C23 F16 -3.6(8) no
F1 F2 C23 F17 -172.2(14) no
F1 F2 C23 F18 -102.8(13) no
F1 F2 C23 C24 93.4(11) no
F1 F2 C23 C35 11.4(15) no
F1 F2 C35 F1 0.0(8) no
F1 F2 C35 F3 -101(3) no
F1 F2 C35 F16 -8.6(13) no
F1 F2 C35 F17 -168.8(19) no
F1 F2 C35 F18 -126(3) no
F1 F2 C35 C23 -165(5) no
F1 F2 C35 C24 129(3) no
F17 F2 C23 F1 172.2(14) no
F17 F2 C23 F3 104.0(12) no
F17 F2 C23 F16 168.7(11) no
F17 F2 C23 F17 0.0(6) no
F17 F2 C23 F18 69.4(14) no
F17 F2 C23 C24 -94.3(11) no
F17 F2 C23 C35 -176.4(16) no
C23 F2 F17 C23 -0.0(6) no
C23 F2 F17 C35 1.4(6) no
F17 F2 C35 F1 168.8(18) no
F17 F2 C35 F3 67(3) no
F17 F2 C35 F16 160(2) no
F17 F2 C35 F17 0.0(6) no
F17 F2 C35 F18 42.8(19) no
F17 F2 C35 C23 3(4) no
F17 F2 C35 C24 -62.5(18) no
C35 F2 F17 C23 -1.4(13) no
C35 F2 F17 C35 0.0(13) no
C23 F2 C35 F1 165(5) no
C23 F2 C35 F3 64(3) no
C23 F2 C35 F16 157(5) no
C23 F2 C35 F17 -3(4) no
C23 F2 C35 F18 39(3) no
C23 F2 C35 C23 0.0(14) no
C23 F2 C35 C24 -66(4) no
C35 F2 C23 F1 -11(4) no
C35 F2 C23 F3 -80(4) no
C35 F2 C23 F16 -15(4) no
C35 F2 C23 F17 176(4) no
C35 F2 C23 F18 -114(4) no
C35 F2 C23 C24 82(4) no
C35 F2 C23 C35 0(4) no
F16 F3 F18 C23 14(2) no
F16 F3 F18 C35 -3.2(16) no
F18 F3 F16 F1 -59(3) no
F18 F3 F16 C23 -16(3) no
F18 F3 F16 C35 5(3) no
F16 F3 C23 F1 27.4(6) no
F16 F3 C23 F2 75.2(9) no
F16 F3 C23 F16 0.0(5) no
F16 F3 C23 F17 126.4(11) no
F16 F3 C23 F18 -170.7(13) no
F16 F3 C23 C24 -86.8(9) no
F16 F3 C23 C35 -27.0(9) no
C23 F3 F16 F1 -43.1(10) no
C23 F3 F16 C23 0.0(6) no
C23 F3 F16 C35 20.8(7) no
F16 F3 C35 F1 48.0(19) no
F16 F3 C35 F2 97(3) no
F16 F3 C35 F16 0.0(7) no
F16 F3 C35 F17 124(3) no
F16 F3 C35 F18 177.0(18) no
F16 F3 C35 C23 140(5) no
F16 F3 C35 C24 -148(4) no
C35 F3 F16 F1 -64(3) no
C35 F3 F16 C23 -21(3) no
C35 F3 F16 C35 0(2) no
F18 F3 C23 F1 -161.9(12) no
F18 F3 C23 F2 -114.1(13) no
F18 F3 C23 F16 170.7(13) no
F18 F3 C23 F17 -62.9(15) no
F18 F3 C23 F18 0.0(6) no
F18 F3 C23 C24 83.9(13) no
F18 F3 C23 C35 143.7(16) no
C23 F3 F18 C23 -0.0(5) no
C23 F3 F18 C35 -17.6(7) no
F18 F3 C35 F1 -129(2) no
F18 F3 C35 F2 -80(3) no
F18 F3 C35 F16 -177.0(18) no
F18 F3 C35 F17 -52.9(18) no
F18 F3 C35 F18 -0.0(6) no
F18 F3 C35 C23 -37(4) no
F18 F3 C35 C24 35(3) no
C35 F3 F18 C23 17.6(15) no
C35 F3 F18 C35 0.0(14) no
C23 F3 C35 F1 -92(4) no
C23 F3 C35 F2 -43(2) no
C23 F3 C35 F16 -140(5) no
C23 F3 C35 F17 -16(2) no
C23 F3 C35 F18 37(4) no
C23 F3 C35 C23 -0.0(10) no
C23 F3 C35 C24 72(4) no
C35 F3 C23 F1 54(4) no
C35 F3 C23 F2 102(4) no
C35 F3 C23 F16 27(4) no
C35 F3 C23 F17 153(4) no
C35 F3 C23 F18 -144(4) no
C35 F3 C23 C24 -60(4) no
C35 F3 C23 C35 -0(4) no
F13 F4 F14 F5 -9(4) no
F13 F4 F14 C27 10(3) no
F13 F4 F14 C34 5(3) no
F14 F4 F13 C27 -9(3) no
F14 F4 F13 C34 -5(3) no
F13 F4 C27 F5 -158.4(11) no
F13 F4 C27 F6 -48.5(9) no
F13 F4 C27 F13 0.0(5) no
F13 F4 C27 F14 -175.7(12) no
F13 F4 C27 F15 -64.2(11) no
F13 F4 C27 C26 68.3(11) no
F13 F4 C27 C34 -8.3(14) no
C27 F4 F13 C27 0.0(6) no
C27 F4 F13 C34 3.6(6) no
F13 F4 C34 F5 -169.0(10) no
F13 F4 C34 F6 -77.9(13) no
F13 F4 C34 F13 0.0(6) no
F13 F4 C34 F14 -177.7(11) no
F13 F4 C34 F15 -106.2(15) no
F13 F4 C34 C26 99.9(10) no
F13 F4 C34 C27 171.0(18) no
C34 F4 F13 C27 -3.6(8) no
C34 F4 F13 C34 0.0(7) no
F14 F4 C27 F5 17.2(13) no
F14 F4 C27 F6 127.2(13) no
F14 F4 C27 F13 175.7(14) no
F14 F4 C27 F14 0.0(9) no
F14 F4 C27 F15 111.5(14) no
F14 F4 C27 C26 -116.1(14) no
F14 F4 C27 C34 167.4(19) no
C27 F4 F14 F5 -18.9(12) no
C27 F4 F14 C27 -0.0(7) no
C27 F4 F14 C34 -5.0(8) no
F14 F4 C34 F5 8.7(11) no
F14 F4 C34 F6 99.8(15) no
F14 F4 C34 F13 177.7(13) no
F14 F4 C34 F14 0.0(8) no
F14 F4 C34 F15 71.5(16) no
F14 F4 C34 C26 -82.4(13) no
F14 F4 C34 C27 -11.3(18) no
C34 F4 F14 F5 -13.9(16) no
C34 F4 F14 C27 5.0(8) no
C34 F4 F14 C34 0.0(7) no
C27 F4 C34 F5 20.1(17) no
C27 F4 C34 F6 111(3) no
C27 F4 C34 F13 -171(3) no
C27 F4 C34 F14 11(2) no
C27 F4 C34 F15 83(2) no
C27 F4 C34 C26 -71(2) no
C27 F4 C34 C27 0.0(14) no
C34 F4 C27 F5 -150(3) no
C34 F4 C27 F6 -40.2(19) no
C34 F4 C27 F13 8(2) no
C34 F4 C27 F14 -167(3) no
C34 F4 C27 F15 -56(2) no
C34 F4 C27 C26 77(2) no
C34 F4 C27 C34 -0.0(16) no
F14 F5 F15 C27 43.4(6) no
F14 F5 F15 C34 33.3(6) no
F15 F5 F14 F4 -14.1(14) no
F15 F5 F14 C27 -36.3(5) no
F15 F5 F14 C34 -25.9(5) no
F14 F5 C27 F4 -11.5(8) no
F14 F5 C27 F6 -120.0(10) no
F14 F5 C27 F13 -37.0(17) no
F14 F5 C27 F14 -0.0(6) no
F14 F5 C27 F15 -120.7(10) no
F14 F5 C27 C26 118.1(15) no
F14 F5 C27 C34 -73(4) no
C27 F5 F14 F4 22.2(13) no
C27 F5 F14 C27 0.0(8) no
C27 F5 F14 C34 10.5(8) no
F14 F5 C34 F4 -6.7(7) no
F14 F5 C34 F6 -135.0(10) no
F14 F5 C34 F13 -23.6(18) no
F14 F5 C34 F14 -0.0(6) no
F14 F5 C34 F15 -135.1(10) no
F14 F5 C34 C26 109.5(10) no
F14 F5 C34 C27 100(4) no
C34 F5 F14 F4 11.7(12) no
C34 F5 F14 C27 -10.5(6) no
C34 F5 F14 C34 0.0(6) no
F15 F5 C27 F4 109.2(12) no
F15 F5 C27 F6 0.7(5) no
F15 F5 C27 F13 84(2) no
F15 F5 C27 F14 120.7(9) no
F15 F5 C27 F15 -0.0(4) no
F15 F5 C27 C26 -121.2(14) no
F15 F5 C27 C34 48(4) no
C27 F5 F15 C27 -0.0(7) no
C27 F5 F15 C34 -10.1(7) no
F15 F5 C34 F4 128.4(11) no
F15 F5 C34 F6 0.1(5) no
F15 F5 C34 F13 112(2) no
F15 F5 C34 F14 135.1(9) no
F15 F5 C34 F15 -0.0(5) no
F15 F5 C34 C26 -115.4(9) no
F15 F5 C34 C27 -125(4) no
C34 F5 F15 C27 10.1(6) no
C34 F5 F15 C34 0.0(6) no
F15 F6 C27 F4 -116.3(19) no
F15 F6 C27 F5 -2.4(18) no
F15 F6 C27 F13 -147.0(19) no
F15 F6 C27 F14 -79(2) no
F15 F6 C27 C26 125.4(19) no
F15 F6 C27 C34 -157(3) no
C27 F6 F15 C27 -0.0(7) no
C27 F6 F15 C34 8.8(10) no
F15 F6 C34 F4 -92.0(18) no
F15 F6 C34 F5 -0.4(14) no
F15 F6 C34 F13 -148.7(16) no
F15 F6 C34 F14 -44.2(16) no
F15 F6 C34 F15 0.0(11) no
F15 F6 C34 C26 90.2(15) no
F15 F6 C34 C27 17.0(18) no
C34 F6 F15 C27 -8.8(9) no
C34 F6 F15 C34 0.0(6) no
C27 F6 C34 F4 -109(3) no
C27 F6 C34 F5 -17.3(16) no
C27 F6 C34 F13 -166(3) no
C27 F6 C34 F14 -61.2(18) no
C27 F6 C34 F15 -17.0(18) no
C27 F6 C34 C26 73.2(18) no
C27 F6 C34 C27 -0.0(12) no
C34 F6 C27 F4 41.2(17) no
C34 F6 C27 F5 155(3) no
C34 F6 C27 F13 10.5(17) no
C34 F6 C27 F14 78.2(19) no
C34 F6 C27 C26 -77.1(19) no
C34 F6 C27 C34 -0.0(14) no
F4 F13 C27 F4 -0.0(7) no
F4 F13 C27 F5 38.1(19) no
F4 F13 C27 F6 130.5(10) no
F4 F13 C27 F14 2.8(8) no
F4 F13 C27 F15 121.6(11) no
F4 F13 C27 C26 -120.1(12) no
F4 F13 C34 F4 0.0(6) no
F4 F13 C34 F5 20.3(18) no
F4 F13 C34 F6 128.4(11) no
F4 F13 C34 F14 1.4(7) no
F4 F13 C34 F15 115.0(14) no
F4 F13 C34 C26 -107.8(13) no
F4 F13 C34 C27 -20(4) no
F4 F14 C27 F4 -0.0(7) no
F4 F14 C27 F5 -162.9(12) no
F4 F14 C27 F6 -67.5(13) no
F4 F14 C27 F13 -2.9(9) no
F4 F14 C27 F15 -86.0(13) no
F4 F14 C27 C26 84.5(13) no
F4 F14 C27 C34 -11.0(17) no
F4 F14 C34 F4 0.0(8) no
F4 F14 C34 F5 -169.2(13) no
F4 F14 C34 F6 -109.7(14) no
F4 F14 C34 F13 -1.9(11) no
F4 F14 C34 F15 -126.1(14) no
F4 F14 C34 C26 112.3(13) no
F4 F14 C34 C27 167(2) no
F5 F14 C27 F4 162.9(11) no
F5 F14 C27 F5 -0.0(5) no
F5 F14 C27 F6 95.4(11) no
F5 F14 C27 F13 160.0(9) no
F5 F14 C27 F15 76.8(11) no
F5 F14 C27 C26 -112.7(12) no
F5 F14 C27 C34 152(2) no
F5 F14 C34 F4 169.2(12) no
F5 F14 C34 F5 0.0(4) no
F5 F14 C34 F6 59.4(11) no
F5 F14 C34 F13 167.2(9) no
F5 F14 C34 F15 43.0(9) no
F5 F14 C34 C26 -78.5(8) no
F5 F14 C34 C27 -23.9(13) no
C27 F14 C34 F4 -167(3) no
C27 F14 C34 F5 24(2) no
C27 F14 C34 F6 83(3) no
C27 F14 C34 F13 -169(3) no
C27 F14 C34 F15 67(2) no
C27 F14 C34 C26 -55(2) no
C27 F14 C34 C27 0.0(16) no
C34 F14 C27 F4 11(2) no
C34 F14 C27 F5 -152(3) no
C34 F14 C27 F6 -56.5(19) no
C34 F14 C27 F13 8.1(19) no
C34 F14 C27 F15 -75(3) no
C34 F14 C27 C26 95(3) no
C34 F14 C27 C34 0.0(15) no
F5 F15 C27 F4 -109.7(11) no
F5 F15 C27 F5 0.0(4) no
F5 F15 C27 F13 -146.0(9) no
F5 F15 C27 F14 -67.6(9) no
F5 F15 C27 C26 121.5(11) no
F5 F15 C27 C34 -157.9(16) no
F5 F15 C34 F4 -74.4(13) no
F5 F15 C34 F5 0.0(3) no
F5 F15 C34 F6 -179.6(12) no
F5 F15 C34 F13 -143.5(12) no
F5 F15 C34 F14 -36.5(7) no
F5 F15 C34 C26 80.1(9) no
F5 F15 C34 C27 17.3(11) no
F6 F15 C27 F4 68(2) no
F6 F15 C27 F5 177.7(17) no
F6 F15 C27 F13 31.6(18) no
F6 F15 C27 F14 110.1(19) no
F6 F15 C27 C26 -61(2) no
F6 F15 C27 C34 20(2) no
F6 F15 C34 F4 105.2(18) no
F6 F15 C34 F5 179.6(15) no
F6 F15 C34 F6 0.0(9) no
F6 F15 C34 F13 36.2(18) no
F6 F15 C34 F14 143.1(14) no
F6 F15 C34 C26 -100.3(15) no
F6 F15 C34 C27 -163.1(18) no
C27 F15 C34 F4 -92(3) no
C27 F15 C34 F5 -17.3(16) no
C27 F15 C34 F6 163(2) no
C27 F15 C34 F13 -161(3) no
C27 F15 C34 F14 -53.8(16) no
C27 F15 C34 C26 62.8(16) no
C27 F15 C34 C27 0.0(12) no
C34 F15 C27 F4 48.2(15) no
C34 F15 C27 F5 158(2) no
C34 F15 C27 F13 11.9(15) no
C34 F15 C27 F14 90.4(18) no
C34 F15 C27 C26 -80.6(18) no
C34 F15 C27 C34 0.0(13) no
F1 F16 C23 F1 0.0(9) no
F1 F16 C23 F2 4.9(11) no
F1 F16 C23 F3 127.4(13) no
F1 F16 C23 F17 15.4(16) no
F1 F16 C23 F18 132.0(13) no
F1 F16 C23 C24 -114.8(12) no
F1 F16 C23 C35 -141(3) no
F1 F16 C35 F1 0.0(8) no
F1 F16 C35 F2 8.4(13) no
F1 F16 C35 F3 109(2) no
F1 F16 C35 F17 20(3) no
F1 F16 C35 F18 108(3) no
F1 F16 C35 C23 35(6) no
F1 F16 C35 C24 -107(4) no
F3 F16 C23 F1 -127.4(12) no
F3 F16 C23 F2 -122.5(10) no
F3 F16 C23 F3 -0.0(6) no
F3 F16 C23 F17 -112.0(14) no
F3 F16 C23 F18 4.7(7) no
F3 F16 C23 C24 117.8(9) no
F3 F16 C23 C35 91.8(17) no
F3 F16 C35 F1 -109.0(19) no
F3 F16 C35 F2 -101(3) no
F3 F16 C35 F3 0.0(5) no
F3 F16 C35 F17 -89(3) no
F3 F16 C35 F18 -1.4(9) no
F3 F16 C35 C23 -74(7) no
F3 F16 C35 C24 144(5) no
F2 F17 C23 F1 -6.2(11) no
F2 F17 C23 F2 -0.0(10) no
F2 F17 C23 F3 -102.6(14) no
F2 F17 C23 F16 -15.1(14) no
F2 F17 C23 F18 -129.7(13) no
F2 F17 C23 C24 109.0(12) no
F2 F17 C23 C35 8(4) no
F2 F17 C35 F1 -8.4(14) no
F2 F17 C35 F2 0.0(11) no
F2 F17 C35 F3 -115(3) no
F2 F17 C35 F16 -24(3) no
F2 F17 C35 F18 -135(2) no
F2 F17 C35 C24 120.5(19) no
F3 F18 C23 F1 21.1(14) no
F3 F18 C23 F2 85.2(15) no
F3 F18 C23 F3 0.0(11) no
F3 F18 C23 F16 -8.8(13) no
F3 F18 C23 F17 127.4(14) no
F3 F18 C23 C24 -109.9(13) no
F3 F18 C23 C35 -34.6(15) no
F3 F18 C35 F1 60(3) no
F3 F18 C35 F2 103(3) no
F3 F18 C35 F3 -0.0(12) no
F3 F18 C35 F16 3(2) no
F3 F18 C35 F17 124(2) no
F3 F18 C35 C23 136(4) no
F3 F18 C35 C24 -151(3) no
C23 F18 C35 F1 -77(3) no
C23 F18 C35 F2 -33(2) no
C23 F18 C35 F3 -136(4) no
C23 F18 C35 F16 -133(5) no
C23 F18 C35 F17 -12(3) no
C23 F18 C35 C23 -0.0(12) no
C23 F18 C35 C24 72(4) no
C35 F18 C23 F1 56(4) no
C35 F18 C23 F2 120(4) no
C35 F18 C23 F3 35(4) no
C35 F18 C23 F16 26(4) no
C35 F18 C23 F17 162(4) no
C35 F18 C23 C24 -75(4) no
C35 F18 C23 C35 0(4) no
Dy1 O1 C2 C3 175.3(3) no
Dy1 O1 C2 C7 -4.6(4) no
C1 O1 C2 C3 -16.4(6) no
C1 O1 C2 C7 163.7(4) no
Dy1 O2 C7 C2 9.0(5) no
Dy1 O2 C7 C6 -172.42(19) no
Co1 O2 C7 C2 157.9(2) no
Co1 O2 C7 C6 -23.6(5) no
Dy1 O3 C19 C13 174.1(2) no
Dy1 O3 C19 C17 -8.4(5) no
Co1 O3 C19 C13 22.5(5) no
Co1 O3 C19 C17 -160.02(19) no
Dy1 O4 C17 C16 -170.9(3) no
Dy1 O4 C17 C19 8.9(4) no
C18 O4 C17 C16 10.7(6) no
C18 O4 C17 C19 -169.5(3) no
Dy1 O5 C20 O6 -8.4(8) no
Dy1 O5 C20 C21 171.6(3) no
Co1 O6 C20 O5 -0.2(7) no
Co1 O6 C20 C21 179.8(3) no
Dy1 O8 C24 C23 174.00(19) no
Dy1 O8 C24 C25 -2.4(7) no
Dy1 O8 C24 C35 -160.3(3) no
Dy1 O9 C26 C25 -9.3(7) no
Dy1 O9 C26 C27 -177.95(18) no
Dy1 O9 C26 C34 163.13(19) no
Dy1 O10 C29 C28 179.9(3) no
Dy1 O10 C29 C30 -4.3(8) no
Dy1 O11 C31 C30 -14.2(7) no
Dy1 O11 C31 C32 161.8(2) no
Co1 N1 C8 C6 4.7(6) no
Co1 N1 C9 C10 44.9(4) no
C8 N1 C9 C10 -130.4(4) no
C9 N1 C8 C6 179.9(4) no
Co1 N2 C11 C10 -45.6(5) no
Co1 N2 C12 C13 -4.1(5) no
C11 N2 C12 C13 179.3(3) no
C12 N2 C11 C10 131.1(4) no
O1 C2 C3 C4 179.2(4) no
O1 C2 C7 O2 -1.4(5) no
O1 C2 C7 C6 180.0(3) no
C3 C2 C7 O2 178.8(4) no
C3 C2 C7 C6 0.1(6) no
C7 C2 C3 C4 -1.0(7) no
C2 C3 C4 C5 1.3(8) no
C3 C4 C5 C6 -0.7(8) no
C4 C5 C6 C7 -0.2(7) no
C4 C5 C6 C8 -178.7(5) no
C5 C6 C7 O2 -178.1(4) no
C5 C6 C7 C2 0.5(6) no
C5 C6 C8 N1 -171.0(4) no
C7 C6 C8 N1 10.5(7) no
C8 C6 C7 O2 0.4(6) no
C8 C6 C7 C2 178.9(4) no
N1 C9 C10 C11 -70.6(4) no
C9 C10 C11 N2 70.7(5) no
N2 C12 C13 C14 169.5(4) no
N2 C12 C13 C19 -10.6(6) no
C12 C13 C14 C15 -180.0(3) no
C12 C13 C19 O3 0.3(6) no
C12 C13 C19 C17 -177.1(3) no
C14 C13 C19 O3 -179.7(4) no
C14 C13 C19 C17 2.8(5) no
C19 C13 C14 C15 0.1(6) no
C13 C14 C15 C16 -1.5(6) no
C14 C15 C16 C17 -0.0(6) no
C15 C16 C17 O4 -177.2(4) no
C15 C16 C17 C19 3.0(6) no
O4 C17 C19 O3 -1.9(5) no
O4 C17 C19 C13 175.8(3) no
C16 C17 C19 O3 178.0(4) no
C16 C17 C19 C13 -4.4(6) no
F1 C23 C24 O8 58.9(8) no
F1 C23 C24 C25 -124.3(7) no
F1 C23 C24 C35 -45.3(7) no
F1 C23 C35 F1 0.0(6) no
F1 C23 C35 F2 11(4) no
F1 C23 C35 F3 -105(3) no
F1 C23 C35 F16 -26(5) no
F1 C23 C35 F18 -122.1(19) no
F1 C23 C35 C24 127(3) no
F2 C23 C24 O8 1.0(11) no
F2 C23 C24 C25 177.9(9) no
F2 C23 C24 C35 -103.1(13) no
F2 C23 C35 F1 -11(4) no
F2 C23 C35 F2 0.0(8) no
F2 C23 C35 F3 -115.6(16) no
F2 C23 C35 F16 -37(7) no
F2 C23 C35 F18 -133(3) no
F2 C23 C35 C24 116.5(16) no
F3 C23 C24 O8 162.9(8) no
F3 C23 C24 C25 -20.2(11) no
F3 C23 C24 C35 58.7(9) no
F3 C23 C35 F1 105(3) no
F3 C23 C35 F2 115.6(15) no
F3 C23 C35 F3 -0.0(6) no
F3 C23 C35 F16 79(6) no
F3 C23 C35 F18 -17.2(16) no
F3 C23 C35 C24 -127.8(17) no
F16 C23 C24 O8 92.8(7) no
F16 C23 C24 C25 -90.3(7) no
F16 C23 C24 C35 -11.4(6) no
F16 C23 C35 F1 26(5) no
F16 C23 C35 F2 37(7) no
F16 C23 C35 F3 -79(6) no
F16 C23 C35 F16 0.0(11) no
F16 C23 C35 F18 -96(6) no
F16 C23 C35 C24 153(7) no
F17 C23 C24 O8 -48.3(9) no
F17 C23 C24 C25 128.6(7) no
F17 C23 C24 C35 -152.4(14) no
F17 C23 C35 F1 -16(9) no
F17 C23 C35 F2 -6(6) no
F17 C23 C35 F3 -121(7) no
F17 C23 C35 F16 -42(12) no
F17 C23 C35 F18 -138(8) no
F17 C23 C35 C24 111(7) no
F18 C23 C24 O8 -165.0(6) no
F18 C23 C24 C25 11.9(9) no
F18 C23 C24 C35 90.8(10) no
F18 C23 C35 F1 122.1(19) no
F18 C23 C35 F2 133(2) no
F18 C23 C35 F3 17.2(15) no
F18 C23 C35 F16 96(6) no
F18 C23 C35 F18 -0.0(4) no
F18 C23 C35 C24 -110.6(11) no
C24 C23 C35 F1 -127(3) no
C24 C23 C35 F2 -116.5(15) no
C24 C23 C35 F3 127.8(16) no
C24 C23 C35 F16 -153(7) no
C24 C23 C35 F18 110.6(10) no
C24 C23 C35 C24 0.0(2) no
C35 C23 C24 O8 104(3) no
C35 C23 C24 C25 -79(3) no
C35 C23 C24 C35 -0(3) no
O8 C24 C25 C26 -1.7(8) no
O8 C24 C35 F1 3(3) no
O8 C24 C35 F2 -43.1(17) no
O8 C24 C35 F3 -156.5(18) no
O8 C24 C35 F16 69(4) no
O8 C24 C35 F17 -69.5(12) no
O8 C24 C35 F18 -142.3(10) no
O8 C24 C35 C23 -86(3) no
C23 C24 C25 C26 -177.9(5) no
C23 C24 C35 F1 90(4) no
C23 C24 C35 F2 43.4(19) no
C23 C24 C35 F3 -70(3) no
C23 C24 C35 F16 156(6) no
C23 C24 C35 F17 17.0(19) no
C23 C24 C35 F18 -56(3) no
C23 C24 C35 C23 -0.0(9) no
C25 C24 C35 F1 -158(2) no
C25 C24 C35 F2 155.0(11) no
C25 C24 C35 F3 42(3) no
C25 C24 C35 F16 -92(4) no
C25 C24 C35 F17 128.6(8) no
C25 C24 C35 F18 55.8(16) no
C25 C24 C35 C23 112(3) no
C35 C24 C25 C26 157.0(12) no
C24 C25 C26 O9 7.8(8) no
C24 C25 C26 C27 177.0(4) no
C24 C25 C26 C34 -163.6(4) no
O9 C26 C27 F4 -120.9(9) no
O9 C26 C27 F5 110.5(10) no
O9 C26 C27 F6 -8.7(9) no
O9 C26 C27 F13 -83.2(7) no
O9 C26 C27 F14 -163.8(7) no
O9 C26 C27 F15 6.6(11) no
O9 C26 C27 C34 -64.0(16) no
O9 C26 C34 F4 -148.3(8) no
O9 C26 C34 F5 120.0(5) no
O9 C26 C34 F6 29.7(9) no
O9 C26 C34 F13 -85.7(10) no
O9 C26 C34 F14 172.1(6) no
O9 C26 C34 F15 54.6(10) no
O9 C26 C34 C27 123.5(14) no
C25 C26 C27 F4 68.7(10) no
C25 C26 C27 F5 -59.9(12) no
C25 C26 C27 F6 -179.1(5) no
C25 C26 C27 F13 106.4(6) no
C25 C26 C27 F14 25.8(11) no
C25 C26 C27 F15 -163.8(7) no
C25 C26 C27 C34 125.6(15) no
C25 C26 C34 F4 24.7(11) no
C25 C26 C34 F5 -67.0(7) no
C25 C26 C34 F6 -157.3(7) no
C25 C26 C34 F13 87.3(10) no
C25 C26 C34 F14 -14.9(10) no
C25 C26 C34 F15 -132.4(9) no
C25 C26 C34 C27 -63.5(16) no
C27 C26 C34 F4 88(3) no
C27 C26 C34 F5 -3.5(19) no
C27 C26 C34 F6 -94(3) no
C27 C26 C34 F13 151(3) no
C27 C26 C34 F14 48.6(19) no
C27 C26 C34 F15 -69(2) no
C27 C26 C34 C27 -0.0(16) no
C34 C26 C27 F4 -56.9(18) no
C34 C26 C27 F5 175(3) no
C34 C26 C27 F6 55(2) no
C34 C26 C27 F13 -19.2(18) no
C34 C26 C27 F14 -100(3) no
C34 C26 C27 F15 71(3) no
C34 C26 C27 C34 -0.0(15) no
F4 C27 C34 F4 0.0(5) no
F4 C27 C34 F5 -75(5) no
F4 C27 C34 F6 -131.6(15) no
F4 C27 C34 F13 17(4) no
F4 C27 C34 F14 -8.1(15) no
F4 C27 C34 F15 -125.0(12) no
F4 C27 C34 C26 115.3(11) no
F5 C27 C34 F4 75(5) no
F5 C27 C34 F5 -0.0(9) no
F5 C27 C34 F6 -57(5) no
F5 C27 C34 F13 91(7) no
F5 C27 C34 F14 67(5) no
F5 C27 C34 F15 -50(5) no
F5 C27 C34 C26 -170(5) no
F6 C27 C34 F4 131.6(15) no
F6 C27 C34 F5 57(5) no
F6 C27 C34 F6 0.0(4) no
F6 C27 C34 F13 148(5) no
F6 C27 C34 F14 123.5(11) no
F6 C27 C34 F15 6.6(7) no
F6 C27 C34 C26 -113.2(10) no
F14 C27 C34 F4 8.1(15) no
F14 C27 C34 F5 -67(5) no
F14 C27 C34 F6 -123.5(12) no
F14 C27 C34 F13 25(5) no
F14 C27 C34 F14 0.0(6) no
F14 C27 C34 F15 -116.9(11) no
F14 C27 C34 C26 123.3(14) no
F15 C27 C34 F4 125.0(12) no
F15 C27 C34 F5 50(5) no
F15 C27 C34 F6 -6.6(8) no
F15 C27 C34 F13 142(5) no
F15 C27 C34 F14 116.9(11) no
F15 C27 C34 F15 -0.0(5) no
F15 C27 C34 C26 -119.7(9) no
C26 C27 C34 F4 -115.3(10) no
C26 C27 C34 F5 170(5) no
C26 C27 C34 F6 113.2(10) no
C26 C27 C34 F13 -99(5) no
C26 C27 C34 F14 -123.3(13) no
C26 C27 C34 F15 119.7(8) no
C26 C27 C34 C26 0.0(3) no
F7 C28 C29 O10 -166.9(5) no
F7 C28 C29 C30 16.9(8) no
F8 C28 C29 O10 -41.0(7) no
F8 C28 C29 C30 142.8(5) no
F9 C28 C29 O10 74.7(5) no
F9 C28 C29 C30 -101.5(5) no
O10 C29 C30 C31 2.3(9) no
C28 C29 C30 C31 177.9(5) no
C29 C30 C31 O11 7.5(9) no
C29 C30 C31 C32 -168.4(5) no
O11 C31 C32 F10 168.6(4) no
O11 C31 C32 F11 -70.5(6) no
O11 C31 C32 F12 47.9(5) no
C30 C31 C32 F10 -15.0(7) no
C30 C31 C32 F11 106.0(5) no
C30 C31 C32 F12 -135.7(5) no
